data_7126950
loop_
_publ_author_name
'Shoshani, Manar M.'
'Agapie, Theodor'

_publ_section_title
;
 Ligand architecture for triangular metal complexes: a high oxidation
 state Ni<sub>3</sub> cluster with proximal metal arrangement.
;
_journal_issue 76
_journal_name_full 'Chemical communications (Cambridge, England)'
_journal_page_first 11279
_journal_page_last 11282
_journal_paper_doi 10.1039/d0cc03816d
_journal_volume 56
_journal_year 2020
_chemical_formula_sum 'C112.83 H176.5 Fe N2 Ni3 O7.47 P2 Si2.94'
_chemical_formula_weight 2057.28
_space_group_crystal_system monoclinic
_space_group_IT_number 14
_space_group_name_Hall '-P 2ybc'
_space_group_name_H-M_alt 'P 1 21/c 1'
_atom_sites_solution_hydrogens geom
_audit_creation_method SHELXL-2018/3
_audit_update_record
;
2020-07-16 deposited with the CCDC.	2020-07-20 downloaded from the CCDC.
;
_cell_angle_alpha 90
_cell_angle_beta 100.85(3)
_cell_angle_gamma 90
_cell_formula_units_Z 4
_cell_length_a 25.101(9)
_cell_length_b 30.772(12)
_cell_length_c 18.538(7)
_cell_measurement_reflns_used 9930
_cell_measurement_temperature 100(2)
_cell_measurement_theta_max 27.11
_cell_measurement_theta_min 2.26
_cell_volume 14063(9)
_computing_cell_refinement 'SAINT V8.38A (?, 2016)'
_computing_data_collection 'APEX2 v2014.11-0 (Bruker-AXS, 2014)'
_computing_data_reduction 'SAINT V8.38A (?, 2016)'
_computing_molecular_graphics 'Olex2 1.3 (Dolomanov et al., 2009)'
_computing_publication_material 'Olex2 1.3 (Dolomanov et al., 2009)'
_computing_structure_refinement 'SHELXL-2018/3 (Sheldrick, 2018)'
_computing_structure_solution 'XS  (Sheldrick, 2008)'
_diffrn_ambient_temperature 100(2)
_diffrn_measured_fraction_theta_full 0.973
_diffrn_measured_fraction_theta_max 0.824
_diffrn_measurement_device_type 'Bruker APEX-II CCD'
_diffrn_radiation_type MoK\a
_diffrn_radiation_wavelength 0.71073
_diffrn_reflns_av_R_equivalents 0.0887
_diffrn_reflns_av_unetI/netI 0.0987
_diffrn_reflns_Laue_measured_fraction_full 0.973
_diffrn_reflns_Laue_measured_fraction_max 0.824
_diffrn_reflns_limit_h_max 31
_diffrn_reflns_limit_h_min -24
_diffrn_reflns_limit_k_max 39
_diffrn_reflns_limit_k_min -36
_diffrn_reflns_limit_l_max 21
_diffrn_reflns_limit_l_min -19
_diffrn_reflns_number 164629
_diffrn_reflns_point_group_measured_fraction_full 0.973
_diffrn_reflns_point_group_measured_fraction_max 0.824
_diffrn_reflns_theta_full 25.242
_diffrn_reflns_theta_max 27.573
_diffrn_reflns_theta_min 1.560
_exptl_absorpt_coefficient_mu 0.587
_exptl_crystal_colour Brown
_exptl_crystal_density_diffrn 0.972
_exptl_crystal_description Block
_exptl_crystal_F_000 4434
_exptl_crystal_size_max 0.2
_exptl_crystal_size_mid 0.15
_exptl_crystal_size_min 0.15
_refine_diff_density_max 1.261
_refine_diff_density_min -1.372
_refine_diff_density_rms 0.138
_refine_ls_extinction_method none
_refine_ls_goodness_of_fit_ref 1.015
_refine_ls_hydrogen_treatment constr
_refine_ls_matrix_type full
_refine_ls_number_parameters 1313
_refine_ls_number_reflns 26796
_refine_ls_number_restraints 75
_refine_ls_restrained_S_all 1.014
_refine_ls_R_factor_all 0.1714
_refine_ls_R_factor_gt 0.1338
_refine_ls_shift/su_max 0.004
_refine_ls_shift/su_mean 0.000
_refine_ls_structure_factor_coef Fsqd
_refine_ls_weighting_details 'w=1/[\s^2^(Fo^2^)+(0.0153P)^2^+301.7568P] where P=(Fo^2^+2Fc^2^)/3'
_refine_ls_weighting_scheme calc
_refine_ls_wR_factor_gt 0.2779
_refine_ls_wR_factor_ref 0.2968
_reflns_Friedel_coverage 0.000
_reflns_number_gt 19089
_reflns_number_total 26796
_reflns_threshold_expression 'I > 2\s(I)'
_cod_data_source_file d0cc03816d2.cif
_cod_data_source_block d19106
_cod_depositor_comments 'Adding full bibliography for 7126949--7126950.cif.'
_cod_original_sg_symbol_H-M 'P 21/c'
_cod_original_formula_sum 'C112.83 H176.50 Fe N2 Ni3 O7.47 P2 Si2.94'
_cod_database_code 7126950
_shelx_shelxl_version_number 2018/3
_shelx_space_group_comment
;
The symmetry employed for this shelxl refinement is uniquely defined
by the following loop, which should always be used as a source of
symmetry information in preference to the above space-group names.
They are only intended as comments.
;

loop_
_space_group_symop_operation_xyz
'x, y, z'
'-x, y+1/2, -z+1/2'
'-x, -y, -z'
'x, -y-1/2, z-1/2'

loop_
_atom_site_label
_atom_site_type_symbol
_atom_site_fract_x
_atom_site_fract_y
_atom_site_fract_z
_atom_site_U_iso_or_equiv
_atom_site_adp_type
_atom_site_occupancy
_atom_site_site_symmetry_order
_atom_site_calc_flag
_atom_site_refinement_flags_posn
_atom_site_refinement_flags_adp
_atom_site_refinement_flags_occupancy
_atom_site_disorder_assembly
_atom_site_disorder_group
Ni3 Ni 0.20602(4) 0.62388(3) 0.52206(5) 0.0177(2) Uani 1 1 d . . . . .
Ni2 Ni 0.25323(4) 0.54751(3) 0.51946(6) 0.0212(2) Uani 1 1 d . . . . .
Ni1 Ni 0.30637(4) 0.62247(3) 0.54135(5) 0.0179(2) Uani 1 1 d . . . . .
Fe04 Fe 0.000000 0.500000 0.500000 0.0351(5) Uani 1 2 d S . P . .
Fe05 Fe 0.500000 0.500000 0.500000 0.0414(5) Uani 1 2 d S . P . .
P2 P 0.24911(8) 0.60415(6) 0.37945(11) 0.0174(4) Uani 1 1 d . . . . .
P1 P 0.26006(9) 0.58779(7) 0.67421(12) 0.0211(5) Uani 1 1 d . . . . .
Si2 Si 0.09869(19) 0.41068(17) 0.0563(3) 0.0594(15) Uani 0.751(8) 1 d . . P . .
Si1 Si 0.0303(2) 0.38170(16) 0.1702(3) 0.0607(16) Uani 0.751(8) 1 d . . P . .
O1 O 0.3572(2) 0.63584(18) 0.6266(3) 0.0223(13) Uani 1 1 d . . . . .
O3 O 0.1635(2) 0.64117(16) 0.5903(3) 0.0212(12) Uani 1 1 d . . . . .
O4 O 0.3481(2) 0.64905(18) 0.4811(3) 0.0221(12) Uani 1 1 d . . . . .
O5 O 0.2468(3) 0.50907(18) 0.4388(3) 0.0280(14) Uani 1 1 d . . . . .
O6 O 0.1586(2) 0.64970(18) 0.4448(3) 0.0221(12) Uani 1 1 d . . . . .
O2 O 0.2571(3) 0.50151(18) 0.5876(3) 0.0305(14) Uani 1 1 d . . . . .
N2 N 0.2537(3) 0.5993(2) 0.4678(4) 0.0188(14) Uani 1 1 d . . . . .
Si4 Si -0.1188(2) 0.75026(18) 0.4610(4) 0.080(2) Uani 0.718(8) 1 d . . P . .
N1 N 0.2579(3) 0.5925(2) 0.5872(4) 0.0219(15) Uani 1 1 d . . . . .
C43 C 0.2888(3) 0.6492(2) 0.3616(4) 0.0163(16) Uani 1 1 d . . . . .
C46 C 0.3516(3) 0.7133(3) 0.3174(4) 0.0200(17) Uani 1 1 d . . . . .
H46 H 0.373946 0.734824 0.301669 0.024 Uiso 1 1 calc R U . . .
C45 C 0.3652(3) 0.6989(3) 0.3889(4) 0.0197(17) Uani 1 1 d . . . . .
C2 C 0.3675(3) 0.6164(3) 0.6899(4) 0.0224(18) Uani 1 1 d . . . . .
C44 C 0.3336(3) 0.6649(2) 0.4131(4) 0.0153(16) Uani 1 1 d . . . . .
C59 C 0.0946(3) 0.6509(2) 0.3322(4) 0.0205(17) Uani 1 1 d . . . . .
Si3 Si -0.1586(3) 0.7633(2) 0.6040(4) 0.103(3) Uani 0.718(8) 1 d . . P . .
C47 C 0.3068(3) 0.6982(3) 0.2661(4) 0.0213(17) Uani 1 1 d . . . . .
C60 C 0.0811(4) 0.6375(3) 0.2608(5) 0.029(2) Uani 1 1 d . . . . .
H60 H 0.046984 0.646693 0.233698 0.035 Uiso 1 1 calc R U . . .
C72 C 0.2615(3) 0.5142(2) 0.3759(5) 0.0222(18) Uani 1 1 d . . . . .
C32 C 0.1662(3) 0.6906(3) 0.7679(5) 0.0219(18) Uani 1 1 d . . . . .
H32 H 0.144804 0.710208 0.789989 0.026 Uiso 1 1 calc R U . . .
C48 C 0.2748(3) 0.6671(3) 0.2894(5) 0.0222(18) Uani 1 1 d . . . . .
H48 H 0.242930 0.657469 0.257267 0.027 Uiso 1 1 calc R U . . .
C29 C 0.2252(3) 0.6319(2) 0.7070(4) 0.0163(16) Uani 1 1 d . . . . .
C58 C 0.1444(4) 0.6380(3) 0.3748(4) 0.0241(19) Uani 1 1 d . . . . .
C62 C 0.1625(3) 0.5996(3) 0.2640(4) 0.0230(18) Uani 1 1 d . . . . .
H62 H 0.185750 0.581901 0.241525 0.028 Uiso 1 1 calc R U . . .
C71 C 0.2719(3) 0.5549(2) 0.3450(4) 0.0191(17) Uani 1 1 d . . . . .
C30 C 0.1800(3) 0.6506(2) 0.6611(4) 0.0207(17) Uani 1 1 d . . . . .
C15 C 0.2312(3) 0.5366(3) 0.6918(5) 0.0234(18) Uani 1 1 d . . . . .
C53 C 0.2951(3) 0.7161(3) 0.1882(4) 0.0214(18) Uani 1 1 d . . . . .
C63 C 0.0565(3) 0.6804(3) 0.3656(4) 0.0213(17) Uani 1 1 d . . . . .
C34 C 0.2402(3) 0.6423(3) 0.7811(4) 0.0203(17) Uani 1 1 d . . . . .
H34 H 0.270785 0.628325 0.809708 0.024 Uiso 1 1 calc R U . . .
C31 C 0.1502(3) 0.6823(3) 0.6948(4) 0.0229(18) Uani 1 1 d . . . . .
C76 C 0.2932(3) 0.5575(3) 0.2790(5) 0.0251(19) Uani 1 1 d . . . . .
H76 H 0.301583 0.585125 0.261188 0.030 Uiso 1 1 calc R U . . .
C57 C 0.1796(3) 0.6129(2) 0.3380(4) 0.0174(16) Uani 1 1 d . . . . .
C33 C 0.2123(3) 0.6722(3) 0.8136(4) 0.0214(18) Uani 1 1 d . . . . .
C54 C 0.2881(4) 0.7659(3) 0.1886(5) 0.028(2) Uani 1 1 d . . . . .
H54A H 0.254948 0.773149 0.206688 0.042 Uiso 1 1 calc R U . . .
H54B H 0.285446 0.777109 0.138540 0.042 Uiso 1 1 calc R U . . .
H54C H 0.319424 0.779014 0.220688 0.042 Uiso 1 1 calc R U . . .
C61 C 0.1131(4) 0.6116(3) 0.2244(4) 0.027(2) Uani 1 1 d . . . . .
C6 C 0.3451(4) 0.5656(4) 0.7833(5) 0.042(3) Uani 1 1 d . . . . .
H6 H 0.319784 0.546383 0.798600 0.051 Uiso 1 1 calc R U . . .
C64 C 0.0850(3) 0.7235(3) 0.3888(5) 0.0260(19) Uani 1 1 d . . . . .
H64A H 0.117475 0.718071 0.426194 0.039 Uiso 1 1 calc R U . . .
H64B H 0.060313 0.742666 0.408968 0.039 Uiso 1 1 calc R U . . .
H64C H 0.095508 0.737360 0.345939 0.039 Uiso 1 1 calc R U . . .
C3 C 0.4195(3) 0.6216(3) 0.7374(5) 0.031(2) Uani 1 1 d . . . . .
C49 C 0.4139(3) 0.7193(3) 0.4414(4) 0.028(2) Uani 1 1 d . . . . .
C42 C 0.2365(4) 0.7336(3) 0.9032(5) 0.032(2) Uani 1 1 d . . . . .
H42A H 0.267470 0.741353 0.880606 0.048 Uiso 1 1 calc R U . . .
H42B H 0.244272 0.741500 0.955318 0.048 Uiso 1 1 calc R U . . .
H42C H 0.204192 0.749348 0.878456 0.048 Uiso 1 1 calc R U . . .
C19 C 0.1918(4) 0.4955(3) 0.7801(5) 0.035(2) Uani 1 1 d . . . . .
C16 C 0.2392(4) 0.4995(3) 0.6497(5) 0.032(2) Uani 1 1 d . . . . .
C39 C 0.2261(4) 0.6841(3) 0.8955(4) 0.027(2) Uani 1 1 d . . . . .
C35 C 0.1008(3) 0.7046(3) 0.6492(5) 0.0253(19) Uani 1 1 d . . . . .
C75 C 0.3017(4) 0.5207(3) 0.2409(5) 0.032(2) Uani 1 1 d . . . . .
C20 C 0.2068(4) 0.5346(3) 0.7539(5) 0.030(2) Uani 1 1 d . . . . .
H20 H 0.200506 0.560751 0.778285 0.037 Uiso 1 1 calc R U . . .
C65 C 0.0389(4) 0.6583(3) 0.4323(5) 0.031(2) Uani 1 1 d . . . . .
H65A H 0.017508 0.632343 0.415930 0.047 Uiso 1 1 calc R U . . .
H65B H 0.016978 0.678642 0.455105 0.047 Uiso 1 1 calc R U . . .
H65C H 0.071202 0.650051 0.468214 0.047 Uiso 1 1 calc R U . . .
C81 C 0.3242(4) 0.5238(3) 0.1684(5) 0.032(2) Uani 1 1 d . . . . .
C37 C 0.1158(3) 0.7286(3) 0.5832(4) 0.0249(19) Uani 1 1 d . . . . .
H37A H 0.149497 0.744884 0.599102 0.037 Uiso 1 1 calc R U . . .
H37B H 0.086553 0.748784 0.562959 0.037 Uiso 1 1 calc R U . . .
H37C H 0.120773 0.707503 0.545488 0.037 Uiso 1 1 calc R U . . .
C7 C 0.4603(3) 0.6539(3) 0.7173(5) 0.033(2) Uani 1 1 d . . . . .
C55 C 0.3421(4) 0.7045(3) 0.1497(5) 0.031(2) Uani 1 1 d . . . . .
H55A H 0.375882 0.716676 0.177411 0.047 Uiso 1 1 calc R U . . .
H55B H 0.335069 0.716622 0.099879 0.047 Uiso 1 1 calc R U . . .
H55C H 0.345333 0.672848 0.147060 0.047 Uiso 1 1 calc R U . . .
C40 C 0.2753(4) 0.6603(3) 0.9349(5) 0.041(3) Uani 1 1 d . . . . .
H40A H 0.267948 0.629034 0.933608 0.061 Uiso 1 1 calc R U . . .
H40B H 0.283925 0.670167 0.986042 0.061 Uiso 1 1 calc R U . . .
H40C H 0.306020 0.666312 0.910755 0.061 Uiso 1 1 calc R U . . .
C73 C 0.2685(4) 0.4764(3) 0.3318(5) 0.030(2) Uani 1 1 d . . . . .
C74 C 0.2884(4) 0.4815(3) 0.2685(5) 0.030(2) Uani 1 1 d . . . . .
H74 H 0.293419 0.456083 0.241499 0.036 Uiso 1 1 calc R U . . .
C36 C 0.0556(3) 0.6716(3) 0.6243(5) 0.032(2) Uani 1 1 d . . . . .
H36A H 0.068772 0.648907 0.594925 0.047 Uiso 1 1 calc R U . . .
H36B H 0.024402 0.686290 0.594586 0.047 Uiso 1 1 calc R U . . .
H36C H 0.044774 0.658427 0.667447 0.047 Uiso 1 1 calc R U . . .
C25 C 0.1658(5) 0.4914(3) 0.8468(6) 0.050(3) Uani 1 1 d . . . . .
C56 C 0.2427(4) 0.6964(3) 0.1434(5) 0.032(2) Uani 1 1 d . . . . .
H56A H 0.247570 0.665041 0.137929 0.048 Uiso 1 1 calc R U . . .
H56B H 0.234774 0.709992 0.094729 0.048 Uiso 1 1 calc R U . . .
H56C H 0.212550 0.701615 0.168972 0.048 Uiso 1 1 calc R U . . .
C98 C 0.0698(4) 0.5376(3) 0.4911(7) 0.043(3) Uani 1 1 d . . . . .
C41 C 0.1771(4) 0.6722(3) 0.9318(5) 0.034(2) Uani 1 1 d . . . . .
H41A H 0.144623 0.687318 0.906196 0.050 Uiso 1 1 calc R U . . .
H41B H 0.184758 0.681113 0.983488 0.050 Uiso 1 1 calc R U . . .
H41C H 0.171033 0.640767 0.928670 0.050 Uiso 1 1 calc R U . . .
C4 C 0.4303(4) 0.5999(4) 0.8022(5) 0.048(3) Uani 1 1 d . . . . .
H4 H 0.464202 0.605365 0.833420 0.057 Uiso 1 1 calc R U . . .
C52 C 0.4394(4) 0.7571(3) 0.4067(5) 0.038(2) Uani 1 1 d . . . . .
H52A H 0.456253 0.746175 0.366681 0.057 Uiso 1 1 calc R U . . .
H52B H 0.466982 0.771039 0.443881 0.057 Uiso 1 1 calc R U . . .
H52C H 0.411221 0.778312 0.387148 0.057 Uiso 1 1 calc R U . . .
C77 C 0.2519(4) 0.4309(3) 0.3565(5) 0.037(2) Uani 1 1 d . . . . .
C95 C -0.0084(4) 0.5647(3) 0.5216(6) 0.037(2) Uani 1 1 d . . . . .
C9 C 0.4364(4) 0.6992(3) 0.7048(6) 0.043(3) Uani 1 1 d . . . . .
H9A H 0.405997 0.698691 0.662987 0.065 Uiso 1 1 calc R U . . .
H9B H 0.464234 0.719341 0.694557 0.065 Uiso 1 1 calc R U . . .
H9C H 0.423384 0.708754 0.748895 0.065 Uiso 1 1 calc R U . . .
C50 C 0.4586(4) 0.6847(3) 0.4641(5) 0.036(2) Uani 1 1 d . . . . .
H50A H 0.444145 0.660709 0.489283 0.053 Uiso 1 1 calc R U . . .
H50B H 0.489478 0.697867 0.497139 0.053 Uiso 1 1 calc R U . . .
H50C H 0.470577 0.673667 0.420165 0.053 Uiso 1 1 calc R U . . .
C66 C 0.0034(4) 0.6908(3) 0.3113(5) 0.035(2) Uani 1 1 d . . . . .
H66A H 0.011968 0.704814 0.267440 0.052 Uiso 1 1 calc R U . . .
H66B H -0.018945 0.710449 0.334891 0.052 Uiso 1 1 calc R U . . .
H66C H -0.016645 0.663844 0.297291 0.052 Uiso 1 1 calc R U . . .
C97 C 0.0295(4) 0.5412(3) 0.4254(6) 0.043(3) Uani 1 1 d . . . . .
C38 C 0.0753(4) 0.7389(3) 0.6922(5) 0.036(2) Uani 1 1 d . . . . .
H38A H 0.055856 0.724347 0.726619 0.055 Uiso 1 1 calc R U . . .
H38B H 0.049844 0.756701 0.657976 0.055 Uiso 1 1 calc R U . . .
H38C H 0.103841 0.757407 0.719642 0.055 Uiso 1 1 calc R U . . .
C27 C 0.1107(6) 0.4696(4) 0.8250(7) 0.061(4) Uani 1 1 d . . . . .
H27A H 0.088897 0.485603 0.784125 0.091 Uiso 1 1 calc R U . . .
H27B H 0.092136 0.469654 0.867003 0.091 Uiso 1 1 calc R U . . .
H27C H 0.115679 0.439620 0.809864 0.091 Uiso 1 1 calc R U . . .
C67 C 0.0941(4) 0.5986(3) 0.1443(5) 0.040(2) Uani 1 1 d . . . . .
C17 C 0.2298(5) 0.4586(3) 0.6801(6) 0.042(3) Uani 1 1 d . . . . .
C87 C 0.5264(4) 0.5471(3) 0.5781(6) 0.040(2) Uani 1 1 d . . . . .
C99 C 0.0463(4) 0.5526(3) 0.5513(6) 0.041(2) Uani 1 1 d . . . . .
C89 C 0.4586(4) 0.5592(3) 0.4765(6) 0.041(3) Uani 1 1 d . . . . .
C85 C 0.4362(4) 0.5348(4) 0.5308(6) 0.046(3) Uani 1 1 d . . . . .
C18 C 0.2056(5) 0.4584(3) 0.7427(6) 0.042(3) Uani 1 1 d . . . . .
H18 H 0.197811 0.430901 0.761450 0.050 Uiso 1 1 calc R U . . .
C96 C -0.0191(5) 0.5586(3) 0.4440(6) 0.045(3) Uani 1 1 d . . . . .
C86 C 0.4783(4) 0.5284(4) 0.5926(6) 0.046(3) Uani 1 1 d . . . . .
C8 C 0.4780(4) 0.6376(3) 0.6472(5) 0.037(2) Uani 1 1 d . . . . .
H8A H 0.489840 0.607286 0.653886 0.056 Uiso 1 1 calc R U . . .
H8B H 0.507981 0.655510 0.636999 0.056 Uiso 1 1 calc R U . . .
H8C H 0.447333 0.639565 0.605819 0.056 Uiso 1 1 calc R U . . .
C70 C 0.1364(4) 0.5733(4) 0.1133(6) 0.048(3) Uani 1 1 d . . . . .
H70A H 0.168790 0.591352 0.115008 0.073 Uiso 1 1 calc R U . . .
H70B H 0.121729 0.565247 0.062293 0.073 Uiso 1 1 calc R U . . .
H70C H 0.146097 0.546949 0.142527 0.073 Uiso 1 1 calc R U . . .
C26 C 0.2022(6) 0.4646(4) 0.9060(6) 0.066(4) Uani 1 1 d . . . . .
H26A H 0.204117 0.434580 0.888831 0.099 Uiso 1 1 calc R U . . .
H26B H 0.187162 0.464754 0.951105 0.099 Uiso 1 1 calc R U . . .
H26C H 0.238721 0.477169 0.916011 0.099 Uiso 1 1 calc R U . . .
C79 C 0.2894(4) 0.4181(3) 0.4297(6) 0.040(3) Uani 1 1 d . . . . .
H79A H 0.326888 0.415645 0.421993 0.061 Uiso 1 1 calc R U . . .
H79B H 0.277687 0.390171 0.446647 0.061 Uiso 1 1 calc R U . . .
H79C H 0.287467 0.440475 0.466765 0.061 Uiso 1 1 calc R U . . .
C69 C 0.0804(5) 0.6396(4) 0.0966(5) 0.058(3) Uani 1 1 d . . . . .
H69A H 0.054075 0.657290 0.116510 0.086 Uiso 1 1 calc R U . . .
H69B H 0.064816 0.631004 0.046144 0.086 Uiso 1 1 calc R U . . .
H69C H 0.113497 0.656486 0.096922 0.086 Uiso 1 1 calc R U . . .
C51 C 0.3942(4) 0.7374(3) 0.5094(5) 0.037(2) Uani 1 1 d . . . . .
H51A H 0.364877 0.758357 0.493692 0.055 Uiso 1 1 calc R U . . .
H51B H 0.424337 0.751833 0.541754 0.055 Uiso 1 1 calc R U . . .
H51C H 0.380690 0.713467 0.535902 0.055 Uiso 1 1 calc R U . . .
O8 O -0.1520(4) 0.7681(3) 0.5219(7) 0.057(3) Uani 0.718(8) 1 d . . P . .
C88 C 0.5148(4) 0.5667(4) 0.5049(6) 0.044(3) Uani 1 1 d . . . . .
C104 C 0.0749(4) 0.5545(3) 0.6284(6) 0.048(3) Uani 1 1 d . . . . .
H10S H 0.048740 0.559859 0.660473 0.072 Uiso 1 1 calc R U . . .
H10T H 0.101636 0.578100 0.634113 0.072 Uiso 1 1 calc R U . . .
H10U H 0.093514 0.526840 0.641830 0.072 Uiso 1 1 calc R U . . .
C94 C 0.4272(4) 0.5729(4) 0.4013(6) 0.052(3) Uani 1 1 d . . . . .
H94A H 0.452461 0.576808 0.367464 0.078 Uiso 1 1 calc R U . . .
H94B H 0.408247 0.600315 0.405921 0.078 Uiso 1 1 calc R U . . .
H94C H 0.400687 0.550351 0.382255 0.078 Uiso 1 1 calc R U . . .
C5 C 0.3959(5) 0.5704(4) 0.8268(6) 0.054(3) Uani 1 1 d . . . . .
C92 C 0.5814(4) 0.5502(4) 0.6285(6) 0.051(3) Uani 1 1 d . . . . .
H92A H 0.581275 0.532587 0.672525 0.077 Uiso 1 1 calc R U . . .
H92B H 0.589032 0.580540 0.642720 0.077 Uiso 1 1 calc R U . . .
H92C H 0.609429 0.539351 0.602731 0.077 Uiso 1 1 calc R U . . .
C10 C 0.5120(4) 0.6584(4) 0.7764(6) 0.055(3) Uani 1 1 d . . . . .
H10A H 0.502220 0.667615 0.822794 0.083 Uiso 1 1 calc R U . . .
H10B H 0.536105 0.680022 0.760737 0.083 Uiso 1 1 calc R U . . .
H10C H 0.530660 0.630262 0.783379 0.083 Uiso 1 1 calc R U . . .
C28 C 0.1570(7) 0.5356(4) 0.8804(7) 0.074(5) Uani 1 1 d . . . . .
H28A H 0.191428 0.551492 0.890640 0.111 Uiso 1 1 calc R U . . .
H28B H 0.143563 0.531362 0.926232 0.111 Uiso 1 1 calc R U . . .
H28C H 0.130361 0.552303 0.845824 0.111 Uiso 1 1 calc R U . . .
C78 C 0.1920(4) 0.4322(4) 0.3643(6) 0.046(3) Uani 1 1 d . . . . .
H78A H 0.186172 0.456781 0.395630 0.069 Uiso 1 1 calc R U . . .
H78B H 0.182621 0.405081 0.386647 0.069 Uiso 1 1 calc R U . . .
H78C H 0.168987 0.435663 0.315745 0.069 Uiso 1 1 calc R U . . .
C100 C -0.0488(4) 0.5845(4) 0.5652(7) 0.050(3) Uani 1 1 d . . . . .
H10V H -0.085893 0.579336 0.538900 0.075 Uiso 1 1 calc R U . . .
H10W H -0.042318 0.615790 0.570815 0.075 Uiso 1 1 calc R U . . .
H10X H -0.043843 0.570863 0.613863 0.075 Uiso 1 1 calc R U . . .
C91 C 0.4712(5) 0.5069(4) 0.6642(7) 0.060(3) Uani 1 1 d . . . . .
H91A H 0.444181 0.483703 0.653622 0.090 Uiso 1 1 calc R U . . .
H91B H 0.459061 0.528599 0.696234 0.090 Uiso 1 1 calc R U . . .
H91C H 0.505968 0.494623 0.688679 0.090 Uiso 1 1 calc R U . . .
C93 C 0.5529(5) 0.5928(4) 0.4695(7) 0.058(3) Uani 1 1 d . . . . .
H93A H 0.588586 0.578837 0.478121 0.088 Uiso 1 1 calc R U . . .
H93B H 0.556175 0.622147 0.490506 0.088 Uiso 1 1 calc R U . . .
H93C H 0.538895 0.594663 0.416512 0.088 Uiso 1 1 calc R U . . .
C68 C 0.0436(4) 0.5692(4) 0.1389(6) 0.055(3) Uani 1 1 d . . . . .
H68A H 0.053405 0.542587 0.167222 0.083 Uiso 1 1 calc R U . . .
H68B H 0.029892 0.561799 0.087355 0.083 Uiso 1 1 calc R U . . .
H68C H 0.015403 0.584745 0.158695 0.083 Uiso 1 1 calc R U . . .
C21 C 0.2462(6) 0.4164(3) 0.6461(7) 0.060(4) Uani 1 1 d . . . . .
C103 C 0.1256(5) 0.5218(3) 0.4956(8) 0.064(4) Uani 1 1 d . . . . .
H10Y H 0.143919 0.520659 0.547113 0.096 Uiso 1 1 calc R U . . .
H H 0.145299 0.541501 0.468396 0.096 Uiso 1 1 calc R U . . .
HA H 0.124811 0.492597 0.474149 0.096 Uiso 1 1 calc R U . . .
C23 C 0.2120(5) 0.4094(4) 0.5696(6) 0.054(3) Uani 1 1 d . . . . .
H23A H 0.174018 0.404810 0.573667 0.081 Uiso 1 1 calc R U . . .
H23B H 0.225339 0.383912 0.546858 0.081 Uiso 1 1 calc R U . . .
H23C H 0.214620 0.435119 0.539230 0.081 Uiso 1 1 calc R U . . .
C80 C 0.2585(6) 0.3957(3) 0.3005(6) 0.057(3) Uani 1 1 d . . . . .
H80A H 0.238730 0.404229 0.251876 0.085 Uiso 1 1 calc R U . . .
H80B H 0.243981 0.368136 0.314972 0.085 Uiso 1 1 calc R U . . .
H80C H 0.297073 0.392142 0.298845 0.085 Uiso 1 1 calc R U . . .
C12 C 0.4611(6) 0.5163(6) 0.8913(9) 0.109(7) Uani 1 1 d . . . . .
H12A H 0.451780 0.498136 0.847263 0.164 Uiso 1 1 calc R U . . .
H12B H 0.471085 0.497670 0.934599 0.164 Uiso 1 1 calc R U . . .
H12C H 0.491840 0.535088 0.886665 0.164 Uiso 1 1 calc R U . . .
C90 C 0.3774(4) 0.5217(4) 0.5240(7) 0.059(3) Uani 1 1 d . . . . .
H90A H 0.361479 0.516940 0.472157 0.089 Uiso 1 1 calc R U . . .
H90B H 0.357508 0.544784 0.543864 0.089 Uiso 1 1 calc R U . . .
H90C H 0.375166 0.494777 0.551588 0.089 Uiso 1 1 calc R U . . .
C11 C 0.4123(5) 0.5443(6) 0.8995(7) 0.073(4) Uani 1 1 d . . . . .
C102 C 0.0383(5) 0.5311(4) 0.3496(7) 0.056(3) Uani 1 1 d . . . . .
H10Z H 0.064397 0.507201 0.351784 0.085 Uiso 1 1 calc R U . . .
HB H 0.052477 0.556873 0.328681 0.085 Uiso 1 1 calc R U . . .
HC H 0.003781 0.522515 0.318766 0.085 Uiso 1 1 calc R U . . .
C101 C -0.0681(5) 0.5672(4) 0.3902(7) 0.058(3) Uani 1 1 d . . . . .
H10 H -0.064188 0.554932 0.342664 0.087 Uiso 1 1 calc R U . . .
HD H -0.073790 0.598618 0.385278 0.087 Uiso 1 1 calc R U . . .
HE H -0.099228 0.553749 0.406376 0.087 Uiso 1 1 calc R U . . .
C22 C 0.3064(5) 0.4187(4) 0.6450(7) 0.062(4) Uani 1 1 d . . . . .
H22A H 0.314101 0.445053 0.619127 0.094 Uiso 1 1 calc R U . . .
H22B H 0.317139 0.393104 0.619598 0.094 Uiso 1 1 calc R U . . .
H22C H 0.326928 0.419348 0.695475 0.094 Uiso 1 1 calc R U . . .
C13 C 0.4286(6) 0.5779(6) 0.9618(7) 0.098(6) Uani 1 1 d . . . . .
H13A H 0.459934 0.594632 0.952835 0.148 Uiso 1 1 calc R U . . .
H13B H 0.438085 0.562694 1.008889 0.148 Uiso 1 1 calc R U . . .
H13C H 0.398132 0.597600 0.963036 0.148 Uiso 1 1 calc R U . . .
C108 C 0.0991(7) 0.3809(5) -0.0276(9) 0.058(4) Uani 0.751(8) 1 d . . P . .
H10D H 0.120530 0.354277 -0.016444 0.087 Uiso 0.751(8) 1 calc R U P . .
H10E H 0.115189 0.398933 -0.061474 0.087 Uiso 0.751(8) 1 calc R U P . .
H10F H 0.061832 0.373282 -0.050484 0.087 Uiso 0.751(8) 1 calc R U P . .
C24 C 0.2358(7) 0.3766(4) 0.6918(8) 0.083(5) Uani 1 1 d . . . . .
H24A H 0.258861 0.378394 0.740618 0.124 Uiso 1 1 calc R U . . .
H24B H 0.244356 0.350042 0.667170 0.124 Uiso 1 1 calc R U . . .
H24C H 0.197612 0.376124 0.696653 0.124 Uiso 1 1 calc R U . . .
C109 C 0.0702(9) 0.4650(5) 0.0353(10) 0.080(6) Uani 0.751(8) 1 d . . P . .
H10G H 0.044046 0.464194 -0.011184 0.120 Uiso 0.751(8) 1 calc R U P . .
H10H H 0.099419 0.485418 0.031017 0.120 Uiso 0.751(8) 1 calc R U P . .
H10I H 0.051838 0.474534 0.074767 0.120 Uiso 0.751(8) 1 calc R U P . .
C107 C -0.0350(8) 0.3568(7) 0.1406(10) 0.096(8) Uani 0.751(8) 1 d . . P . .
H10J H -0.056803 0.374799 0.102490 0.144 Uiso 0.751(8) 1 calc R U P . .
H10K H -0.053460 0.354167 0.182459 0.144 Uiso 0.751(8) 1 calc R U P . .
H10L H -0.030172 0.327869 0.120663 0.144 Uiso 0.751(8) 1 calc R U P . .
C116 C -0.0476(8) 0.7720(7) 0.4777(15) 0.095(7) Uani 0.718(8) 1 d . . P . .
H11D H -0.048600 0.803772 0.475382 0.142 Uiso 0.718(8) 1 calc R U P . .
H11E H -0.028611 0.760697 0.440063 0.142 Uiso 0.718(8) 1 calc R U P . .
H11F H -0.028572 0.762731 0.526332 0.142 Uiso 0.718(8) 1 calc R U P . .
C110 C 0.1668(8) 0.4212(12) 0.1103(12) 0.154(15) Uani 0.751(8) 1 d . . P . .
H11A H 0.187577 0.394025 0.116608 0.231 Uiso 0.751(8) 1 calc R U P . .
H11B H 0.163668 0.432751 0.158567 0.231 Uiso 0.751(8) 1 calc R U P . .
H11C H 0.185565 0.442390 0.084473 0.231 Uiso 0.751(8) 1 calc R U P . .
C106 C 0.0688(7) 0.3462(8) 0.2465(12) 0.091(7) Uani 0.751(8) 1 d . . P . .
H10M H 0.063246 0.315504 0.232788 0.137 Uiso 0.751(8) 1 calc R U P . .
H10N H 0.055491 0.351632 0.292043 0.137 Uiso 0.751(8) 1 calc R U P . .
H10O H 0.107592 0.353023 0.253878 0.137 Uiso 0.751(8) 1 calc R U P . .
C105 C 0.0246(10) 0.4382(7) 0.2048(12) 0.105(9) Uani 0.751(8) 1 d . . P . .
H10P H 0.060903 0.449677 0.223778 0.158 Uiso 0.751(8) 1 calc R U P . .
H10Q H 0.003424 0.437866 0.244135 0.158 Uiso 0.751(8) 1 calc R U P . .
H10R H 0.006377 0.456647 0.164485 0.158 Uiso 0.751(8) 1 calc R U P . .
C115 C -0.1204(13) 0.6928(7) 0.461(2) 0.191(17) Uani 0.718(8) 1 d . . P . .
H11G H -0.103544 0.681909 0.509275 0.287 Uiso 0.718(8) 1 calc R U P . .
H11H H -0.100455 0.681825 0.423836 0.287 Uiso 0.718(8) 1 calc R U P . .
H11I H -0.158142 0.682861 0.448687 0.287 Uiso 0.718(8) 1 calc R U P . .
C112 C -0.1935(12) 0.7133(9) 0.6186(17) 0.175(15) Uani 0.718(8) 1 d . . P . .
H11J H -0.229736 0.713321 0.587616 0.263 Uiso 0.718(8) 1 calc R U P . .
H11K H -0.196817 0.711258 0.670330 0.263 Uiso 0.718(8) 1 calc R U P . .
H11L H -0.172816 0.688413 0.605769 0.263 Uiso 0.718(8) 1 calc R U P . .
C113 C -0.198(2) 0.8092(12) 0.625(2) 0.26(2) Uani 0.718(8) 1 d . . P . .
H11M H -0.178529 0.836230 0.618919 0.394 Uiso 0.718(8) 1 calc R U P . .
H11N H -0.202852 0.807040 0.676424 0.394 Uiso 0.718(8) 1 calc R U P . .
H11O H -0.233262 0.809295 0.592498 0.394 Uiso 0.718(8) 1 calc R U P . .
C114 C -0.1541(14) 0.7704(13) 0.3701(15) 0.181(15) Uani 0.718(8) 1 d . . P . .
H11P H -0.191413 0.759438 0.359975 0.272 Uiso 0.718(8) 1 calc R U P . .
H11Q H -0.134915 0.760136 0.331878 0.272 Uiso 0.718(8) 1 calc R U P . .
H11R H -0.154546 0.802240 0.370305 0.272 Uiso 0.718(8) 1 calc R U P . .
C111 C -0.1023(18) 0.7715(19) 0.660(2) 0.30(3) Uani 0.718(8) 1 d . . P . .
H11S H -0.075272 0.750346 0.650801 0.452 Uiso 0.718(8) 1 calc R U P . .
H11T H -0.108146 0.768102 0.710776 0.452 Uiso 0.718(8) 1 calc R U P . .
H11U H -0.089363 0.800970 0.653503 0.452 Uiso 0.718(8) 1 calc R U P . .
O7 O 0.0630(7) 0.3831(4) 0.1052(8) 0.105(6) Uani 0.751(8) 1 d . . P . .
C1 C 0.3298(4) 0.5885(3) 0.7167(4) 0.0250(19) Uani 1 1 d . . . . .
C14 C 0.3681(6) 0.5148(7) 0.9162(9) 0.128(9) Uani 1 1 d . . . . .
H14A H 0.334620 0.531509 0.914281 0.192 Uiso 1 1 calc R U . . .
H14B H 0.379275 0.502327 0.965406 0.192 Uiso 1 1 calc R U . . .
H14C H 0.361690 0.491327 0.879858 0.192 Uiso 1 1 calc R U . . .
C84A C 0.3773(6) 0.5001(5) 0.1748(8) 0.054(4) Uani 0.838(15) 1 d . . P A 1
H84A H 0.405582 0.516172 0.207856 0.081 Uiso 0.838(15) 1 calc R U P A 1
H84B H 0.387013 0.497891 0.126172 0.081 Uiso 0.838(15) 1 calc R U P A 1
H84C H 0.373794 0.470937 0.194506 0.081 Uiso 0.838(15) 1 calc R U P A 1
C82A C 0.2820(6) 0.5015(5) 0.1051(6) 0.054(4) Uani 0.838(15) 1 d . . P A 1
H82A H 0.276901 0.471074 0.117880 0.082 Uiso 0.838(15) 1 calc R U P A 1
H82B H 0.295728 0.502785 0.059003 0.082 Uiso 0.838(15) 1 calc R U P A 1
H82C H 0.247197 0.516815 0.099025 0.082 Uiso 0.838(15) 1 calc R U P A 1
C83A C 0.3310(7) 0.5705(5) 0.1436(8) 0.065(5) Uani 0.838(15) 1 d . . P A 1
H83A H 0.297885 0.586979 0.145375 0.098 Uiso 0.838(15) 1 calc R U P A 1
H83B H 0.337774 0.570368 0.093268 0.098 Uiso 0.838(15) 1 calc R U P A 1
H83C H 0.361746 0.584002 0.176343 0.098 Uiso 0.838(15) 1 calc R U P A 1
C83B C 0.3775(18) 0.5481(15) 0.188(3) 0.016(12) Uani 0.162(15) 1 d . U P A 2
H83D H 0.400576 0.534120 0.229725 0.024 Uiso 0.162(15) 1 calc R U P A 2
H83E H 0.370489 0.578266 0.200112 0.024 Uiso 0.162(15) 1 calc R U P A 2
H83F H 0.395849 0.547693 0.145425 0.024 Uiso 0.162(15) 1 calc R U P A 2
C82B C 0.285(3) 0.543(2) 0.114(3) 0.045(18) Uani 0.162(15) 1 d . U P A 2
H82D H 0.297594 0.542877 0.067371 0.067 Uiso 0.162(15) 1 calc R U P A 2
H82E H 0.278956 0.573144 0.128299 0.067 Uiso 0.162(15) 1 calc R U P A 2
H82F H 0.250950 0.526779 0.109247 0.067 Uiso 0.162(15) 1 calc R U P A 2
C84B C 0.338(3) 0.476(2) 0.143(4) 0.042(17) Uani 0.162(15) 1 d . U P A 2
H84D H 0.354767 0.458478 0.186013 0.062 Uiso 0.162(15) 1 calc R U P A 2
H84E H 0.364152 0.477708 0.109175 0.062 Uiso 0.162(15) 1 calc R U P A 2
H84F H 0.305199 0.461259 0.117829 0.062 Uiso 0.162(15) 1 calc R U P A 2

loop_
_atom_site_aniso_label
_atom_site_aniso_U_11
_atom_site_aniso_U_22
_atom_site_aniso_U_33
_atom_site_aniso_U_23
_atom_site_aniso_U_13
_atom_site_aniso_U_12
Ni3 0.0234(5) 0.0141(5) 0.0163(5) 0.0001(4) 0.0058(4) -0.0009(4)
Ni2 0.0322(6) 0.0153(5) 0.0167(5) 0.0014(4) 0.0055(4) 0.0008(4)
Ni1 0.0229(5) 0.0167(5) 0.0146(5) 0.0002(4) 0.0042(4) 0.0006(4)
Fe04 0.0346(11) 0.0224(10) 0.0503(13) 0.0001(9) 0.0131(9) -0.0166(8)
Fe05 0.0351(11) 0.0448(12) 0.0466(13) 0.0009(10) 0.0136(9) 0.0200(10)
P2 0.0236(11) 0.0110(9) 0.0179(11) 0.0009(8) 0.0049(8) 0.0003(8)
P1 0.0344(12) 0.0134(10) 0.0165(11) 0.0024(8) 0.0071(9) 0.0012(9)
Si2 0.051(3) 0.067(3) 0.060(3) 0.002(2) 0.012(2) -0.028(2)
Si1 0.061(3) 0.059(3) 0.071(3) -0.022(2) 0.035(2) -0.030(2)
O1 0.023(3) 0.030(3) 0.011(3) -0.001(2) -0.003(2) 0.005(2)
O3 0.037(3) 0.009(3) 0.019(3) 0.001(2) 0.010(2) -0.001(2)
O4 0.020(3) 0.026(3) 0.021(3) 0.002(2) 0.005(2) 0.005(2)
O5 0.045(4) 0.019(3) 0.023(3) -0.001(3) 0.016(3) -0.001(3)
O6 0.029(3) 0.022(3) 0.018(3) -0.001(2) 0.011(2) 0.004(2)
O2 0.050(4) 0.016(3) 0.029(4) 0.002(3) 0.016(3) 0.004(3)
N2 0.022(4) 0.019(3) 0.016(4) 0.002(3) 0.007(3) 0.003(3)
Si4 0.043(3) 0.059(3) 0.140(6) -0.035(4) 0.024(3) -0.011(2)
N1 0.030(4) 0.008(3) 0.030(4) 0.000(3) 0.012(3) 0.008(3)
C43 0.015(4) 0.018(4) 0.018(4) -0.007(3) 0.007(3) 0.005(3)
C46 0.017(4) 0.017(4) 0.028(5) -0.004(3) 0.008(3) -0.005(3)
C45 0.019(4) 0.023(4) 0.018(4) 0.002(3) 0.003(3) 0.007(3)
C2 0.030(5) 0.017(4) 0.020(4) 0.007(3) 0.004(3) 0.009(3)
C44 0.017(4) 0.011(4) 0.016(4) 0.000(3) -0.001(3) 0.008(3)
C59 0.027(4) 0.013(4) 0.023(5) 0.001(3) 0.007(3) -0.003(3)
Si3 0.132(6) 0.080(5) 0.104(5) 0.002(4) 0.040(5) -0.064(4)
C47 0.025(4) 0.018(4) 0.021(4) 0.000(3) 0.005(3) -0.001(3)
C60 0.030(5) 0.022(5) 0.033(5) 0.003(4) 0.004(4) -0.010(4)
C72 0.030(5) 0.010(4) 0.027(5) -0.004(3) 0.007(4) -0.006(3)
C32 0.011(4) 0.026(4) 0.029(5) -0.005(4) 0.006(3) -0.002(3)
C48 0.025(4) 0.018(4) 0.025(5) -0.003(4) 0.007(4) -0.002(3)
C29 0.032(4) 0.005(3) 0.013(4) -0.001(3) 0.007(3) -0.001(3)
C58 0.040(5) 0.014(4) 0.019(5) 0.001(3) 0.007(4) -0.006(4)
C62 0.031(5) 0.020(4) 0.019(4) -0.003(3) 0.007(4) -0.010(3)
C71 0.035(5) 0.012(4) 0.009(4) -0.001(3) 0.001(3) 0.000(3)
C30 0.029(4) 0.012(4) 0.022(5) 0.002(3) 0.006(4) -0.005(3)
C15 0.032(5) 0.016(4) 0.025(5) 0.010(3) 0.010(4) -0.002(3)
C53 0.029(4) 0.016(4) 0.019(4) 0.003(3) 0.004(3) -0.004(3)
C63 0.020(4) 0.022(4) 0.020(4) -0.003(3) -0.002(3) 0.001(3)
C34 0.024(4) 0.017(4) 0.021(4) 0.005(3) 0.006(3) -0.001(3)
C31 0.028(4) 0.023(4) 0.019(4) -0.004(4) 0.007(3) 0.004(4)
C76 0.028(5) 0.025(5) 0.024(5) 0.003(4) 0.008(4) 0.005(4)
C57 0.024(4) 0.012(4) 0.016(4) 0.000(3) 0.001(3) -0.010(3)
C33 0.021(4) 0.029(5) 0.015(4) -0.002(4) 0.006(3) 0.000(3)
C54 0.028(5) 0.019(4) 0.036(5) 0.010(4) 0.006(4) 0.008(4)
C61 0.039(5) 0.029(5) 0.012(4) -0.003(4) 0.002(4) -0.008(4)
C6 0.049(6) 0.056(7) 0.023(5) 0.013(5) 0.010(5) 0.012(5)
C64 0.025(4) 0.032(5) 0.021(5) 0.003(4) 0.004(4) -0.008(4)
C3 0.025(4) 0.049(6) 0.020(5) -0.003(4) 0.005(4) 0.004(4)
C49 0.018(4) 0.050(6) 0.015(4) -0.006(4) 0.001(3) -0.014(4)
C42 0.031(5) 0.041(6) 0.023(5) -0.014(4) 0.003(4) -0.008(4)
C19 0.059(6) 0.023(5) 0.024(5) 0.010(4) 0.012(4) -0.005(4)
C16 0.053(6) 0.019(4) 0.023(5) 0.005(4) 0.006(4) 0.003(4)
C39 0.036(5) 0.034(5) 0.011(4) -0.004(4) 0.002(4) -0.006(4)
C35 0.011(4) 0.033(5) 0.029(5) -0.005(4) -0.005(3) 0.000(3)
C75 0.053(6) 0.024(5) 0.023(5) -0.005(4) 0.014(4) 0.006(4)
C20 0.048(6) 0.016(4) 0.029(5) -0.003(4) 0.009(4) -0.014(4)
C65 0.041(5) 0.033(5) 0.018(5) -0.004(4) 0.003(4) -0.009(4)
C81 0.048(6) 0.030(5) 0.023(5) -0.010(4) 0.017(4) -0.004(4)
C37 0.014(4) 0.033(5) 0.023(5) -0.007(4) -0.007(3) 0.006(3)
C7 0.015(4) 0.055(6) 0.026(5) -0.006(4) -0.008(4) 0.017(4)
C55 0.043(6) 0.027(5) 0.027(5) 0.005(4) 0.017(4) -0.006(4)
C40 0.058(7) 0.050(6) 0.011(5) -0.008(4) 0.002(4) -0.004(5)
C73 0.041(5) 0.018(4) 0.032(5) -0.001(4) 0.011(4) -0.001(4)
C74 0.046(6) 0.019(4) 0.027(5) -0.011(4) 0.014(4) 0.000(4)
C36 0.021(4) 0.042(6) 0.031(5) -0.003(4) 0.003(4) -0.016(4)
C25 0.085(9) 0.033(6) 0.037(6) 0.005(5) 0.029(6) -0.017(6)
C56 0.040(5) 0.033(5) 0.021(5) 0.014(4) 0.001(4) 0.000(4)
C98 0.041(6) 0.022(5) 0.071(8) -0.006(5) 0.026(6) -0.015(4)
C41 0.041(6) 0.036(5) 0.026(5) -0.005(4) 0.013(4) -0.004(4)
C4 0.022(5) 0.090(9) 0.029(6) 0.015(6) 0.000(4) 0.015(5)
C52 0.032(5) 0.046(6) 0.035(6) -0.002(5) 0.003(4) -0.014(4)
C77 0.065(7) 0.017(5) 0.034(6) -0.002(4) 0.026(5) 0.002(4)
C95 0.039(5) 0.004(4) 0.069(7) 0.001(4) 0.012(5) 0.000(4)
C9 0.027(5) 0.049(6) 0.055(7) -0.024(5) 0.008(5) 0.008(4)
C50 0.023(5) 0.044(6) 0.037(6) 0.006(5) 0.000(4) -0.004(4)
C66 0.029(5) 0.042(6) 0.037(6) -0.002(5) 0.014(4) -0.001(4)
C97 0.053(7) 0.024(5) 0.058(7) -0.007(5) 0.025(6) -0.017(5)
C38 0.041(6) 0.036(5) 0.030(5) -0.018(4) -0.002(4) 0.004(4)
C27 0.099(10) 0.044(7) 0.047(7) 0.012(6) 0.038(7) -0.006(7)
C67 0.035(5) 0.050(6) 0.030(5) -0.014(5) -0.004(4) -0.008(5)
C17 0.065(7) 0.028(5) 0.037(6) 0.007(4) 0.023(5) 0.004(5)
C87 0.030(5) 0.044(6) 0.048(6) 0.007(5) 0.011(5) 0.020(5)
C99 0.039(6) 0.021(5) 0.060(7) 0.001(5) 0.006(5) -0.011(4)
C89 0.036(5) 0.036(6) 0.049(6) 0.003(5) 0.001(5) 0.027(5)
C85 0.024(5) 0.057(7) 0.064(7) 0.003(6) 0.023(5) 0.022(5)
C18 0.073(8) 0.014(5) 0.042(6) 0.016(4) 0.020(5) -0.010(5)
C96 0.066(7) 0.022(5) 0.044(7) -0.001(5) 0.000(6) -0.011(5)
C86 0.041(6) 0.050(7) 0.054(7) -0.007(5) 0.023(5) 0.022(5)
C8 0.032(5) 0.045(6) 0.035(6) -0.018(5) 0.009(4) -0.003(4)
C70 0.048(6) 0.063(8) 0.030(6) -0.011(5) -0.006(5) 0.002(6)
C26 0.094(10) 0.079(9) 0.028(6) 0.004(6) 0.020(6) -0.031(8)
C79 0.058(7) 0.013(4) 0.054(7) 0.006(4) 0.018(5) 0.010(4)
C69 0.085(9) 0.065(8) 0.018(5) 0.009(5) 0.000(5) 0.011(7)
C51 0.050(6) 0.038(6) 0.022(5) -0.007(4) 0.005(4) -0.018(5)
O8 0.038(6) 0.044(6) 0.093(7) 0.010(5) 0.021(5) -0.005(5)
C88 0.025(5) 0.050(6) 0.051(7) -0.013(5) -0.004(5) 0.016(5)
C104 0.039(6) 0.026(5) 0.073(8) -0.013(5) -0.005(5) -0.009(4)
C94 0.043(6) 0.042(6) 0.064(8) -0.007(6) -0.010(5) 0.027(5)
C5 0.046(7) 0.082(9) 0.035(6) 0.020(6) 0.009(5) 0.011(6)
C92 0.048(7) 0.056(7) 0.054(7) 0.008(6) 0.024(5) 0.026(6)
C10 0.017(5) 0.092(10) 0.052(7) -0.006(7) -0.006(5) 0.001(5)
C28 0.130(13) 0.051(8) 0.057(8) -0.010(6) 0.058(8) -0.037(8)
C78 0.057(7) 0.040(6) 0.043(6) -0.006(5) 0.014(5) -0.014(5)
C100 0.037(6) 0.044(6) 0.075(8) -0.002(6) 0.023(6) -0.005(5)
C91 0.076(9) 0.057(8) 0.056(8) -0.001(6) 0.037(7) 0.019(7)
C93 0.052(7) 0.043(7) 0.082(9) 0.018(6) 0.018(7) 0.013(6)
C68 0.045(7) 0.070(8) 0.046(7) -0.020(6) -0.004(5) -0.023(6)
C21 0.117(11) 0.015(5) 0.065(8) 0.010(5) 0.056(8) -0.002(6)
C103 0.055(7) 0.026(6) 0.121(12) -0.007(6) 0.041(8) -0.010(5)
C23 0.083(9) 0.038(6) 0.046(7) -0.021(5) 0.025(6) -0.013(6)
C80 0.111(11) 0.011(5) 0.054(7) -0.010(5) 0.033(7) -0.017(6)
C12 0.083(11) 0.161(18) 0.088(12) 0.085(12) 0.025(9) 0.055(11)
C90 0.040(6) 0.068(8) 0.077(9) -0.007(7) 0.028(6) 0.019(6)
C11 0.042(7) 0.125(13) 0.047(8) 0.039(8) -0.003(6) 0.014(8)
C102 0.071(8) 0.042(6) 0.066(8) 0.007(6) 0.038(7) -0.014(6)
C101 0.069(8) 0.042(7) 0.062(8) -0.006(6) 0.014(7) -0.025(6)
C22 0.092(10) 0.040(7) 0.058(8) 0.003(6) 0.021(7) 0.035(7)
C13 0.070(10) 0.19(2) 0.031(7) 0.028(10) 0.002(7) 0.005(11)
C108 0.070(11) 0.031(8) 0.079(12) 0.014(8) 0.030(9) 0.011(7)
C24 0.162(15) 0.021(6) 0.083(10) 0.024(6) 0.069(10) 0.017(8)
C109 0.123(18) 0.039(10) 0.067(12) -0.010(9) -0.010(11) -0.023(10)
C107 0.108(16) 0.133(19) 0.046(11) -0.005(11) 0.012(10) -0.094(15)
C116 0.058(11) 0.071(13) 0.17(2) -0.007(15) 0.049(12) 0.011(10)
C110 0.059(14) 0.31(4) 0.072(15) 0.01(2) -0.032(12) -0.08(2)
C106 0.047(11) 0.14(2) 0.094(16) -0.013(14) 0.021(10) -0.019(12)
C105 0.123(19) 0.107(18) 0.104(17) -0.068(15) 0.066(15) -0.041(15)
C115 0.15(3) 0.031(12) 0.42(5) -0.067(17) 0.13(3) -0.032(13)
C112 0.15(3) 0.16(2) 0.19(3) 0.12(2) -0.04(2) -0.12(2)
C113 0.47(6) 0.15(2) 0.27(5) -0.03(3) 0.31(4) -0.05(4)
C114 0.19(3) 0.26(4) 0.073(13) -0.02(2) -0.024(17) -0.06(3)
C111 0.24(3) 0.49(7) 0.14(2) 0.05(4) -0.05(3) -0.27(4)
O7 0.179(16) 0.058(8) 0.113(12) -0.014(8) 0.115(12) -0.044(9)
C1 0.034(5) 0.025(5) 0.017(4) -0.002(4) 0.005(4) -0.002(4)
C14 0.073(10) 0.22(2) 0.089(12) 0.128(14) 0.008(9) 0.023(12)
C84A 0.063(9) 0.057(9) 0.057(9) 0.006(7) 0.050(8) 0.013(7)
C82A 0.061(9) 0.084(12) 0.020(7) -0.004(7) 0.010(6) 0.007(8)
C83A 0.117(14) 0.055(9) 0.042(9) -0.001(7) 0.063(9) -0.010(9)
C83B 0.02(2) 0.01(2) 0.02(2) 0.010(18) 0.002(18) 0.004(18)
C82B 0.05(3) 0.05(3) 0.03(3) -0.03(3) 0.00(3) -0.01(3)
C84B 0.03(3) 0.04(3) 0.06(3) -0.02(3) 0.02(3) 0.01(2)

loop_
_atom_type_symbol
_atom_type_description
_atom_type_scat_dispersion_real
_atom_type_scat_dispersion_imag
_atom_type_scat_source
C C 0.0033 0.0016 'International Tables Vol C Tables 4.2.6.8 and 6.1.1.4'
H H 0.0000 0.0000 'International Tables Vol C Tables 4.2.6.8 and 6.1.1.4'
Fe Fe 0.3463 0.8444 'International Tables Vol C Tables 4.2.6.8 and 6.1.1.4'
N N 0.0061 0.0033 'International Tables Vol C Tables 4.2.6.8 and 6.1.1.4'
Ni Ni 0.3393 1.1124 'International Tables Vol C Tables 4.2.6.8 and 6.1.1.4'
O O 0.0106 0.0060 'International Tables Vol C Tables 4.2.6.8 and 6.1.1.4'
P P 0.1023 0.0942 'International Tables Vol C Tables 4.2.6.8 and 6.1.1.4'
Si Si 0.0817 0.0704 'International Tables Vol C Tables 4.2.6.8 and 6.1.1.4'

loop_
_geom_angle_atom_site_label_1
_geom_angle_atom_site_label_2
_geom_angle_atom_site_label_3
_geom_angle
_geom_angle_site_symmetry_1
_geom_angle_site_symmetry_3
_geom_angle_publ_flag
O6 Ni3 N2 98.1(3) . . ?
O6 Ni3 N1 170.2(3) . . ?
N2 Ni3 N1 72.5(3) . . ?
O6 Ni3 O3 92.0(2) . . ?
N2 Ni3 O3 169.4(3) . . ?
N1 Ni3 O3 97.3(3) . . ?
O6 Ni3 Ni1 127.24(17) . . ?
N2 Ni3 Ni1 48.0(2) . . ?
N1 Ni3 Ni1 48.1(2) . . ?
O3 Ni3 Ni1 126.79(18) . . ?
O6 Ni3 Ni2 126.29(17) . . ?
N2 Ni3 Ni2 44.9(2) . . ?
N1 Ni3 Ni2 44.8(2) . . ?
O3 Ni3 Ni2 125.39(16) . . ?
Ni1 Ni3 Ni2 62.53(4) . . ?
N1 Ni2 N2 72.8(3) . . ?
N1 Ni2 O2 96.7(3) . . ?
N2 Ni2 O2 169.2(3) . . ?
N1 Ni2 O5 170.6(3) . . ?
N2 Ni2 O5 97.8(3) . . ?
O2 Ni2 O5 92.7(3) . . ?
N1 Ni2 Ni3 45.1(2) . . ?
N2 Ni2 Ni3 44.98(19) . . ?
O2 Ni2 Ni3 128.52(18) . . ?
O5 Ni2 Ni3 126.93(19) . . ?
N1 Ni2 Ni1 44.3(2) . . ?
N2 Ni2 Ni1 44.2(2) . . ?
O2 Ni2 Ni1 126.0(2) . . ?
O5 Ni2 Ni1 129.03(18) . . ?
Ni3 Ni2 Ni1 55.79(4) . . ?
N2 Ni1 N1 73.0(3) . . ?
N2 Ni1 O4 97.5(3) . . ?
N1 Ni1 O4 170.5(3) . . ?
N2 Ni1 O1 168.4(3) . . ?
N1 Ni1 O1 97.1(3) . . ?
O4 Ni1 O1 92.2(2) . . ?
N2 Ni1 Ni3 48.4(2) . . ?
N1 Ni1 Ni3 48.5(2) . . ?
O4 Ni1 Ni3 125.31(17) . . ?
O1 Ni1 Ni3 128.94(18) . . ?
N2 Ni1 Ni2 44.5(2) . . ?
N1 Ni1 Ni2 44.3(2) . . ?
O4 Ni1 Ni2 127.85(18) . . ?
O1 Ni1 Ni2 124.07(18) . . ?
Ni3 Ni1 Ni2 61.68(4) . . ?
C95 Fe04 C95 180.0 . 3_566 ?
C95 Fe04 C96 40.3(4) . . ?
C95 Fe04 C96 139.7(4) 3_566 . ?
C95 Fe04 C96 139.7(4) . 3_566 ?
C95 Fe04 C96 40.3(4) 3_566 3_566 ?
C96 Fe04 C96 180.0(3) . 3_566 ?
C95 Fe04 C97 66.8(4) . . ?
C95 Fe04 C97 113.2(4) 3_566 . ?
C96 Fe04 C97 39.9(4) . . ?
C96 Fe04 C97 140.1(4) 3_566 . ?
C95 Fe04 C97 113.2(4) . 3_566 ?
C95 Fe04 C97 66.8(4) 3_566 3_566 ?
C96 Fe04 C97 140.1(4) . 3_566 ?
C96 Fe04 C97 39.9(4) 3_566 3_566 ?
C97 Fe04 C97 180.0 . 3_566 ?
C95 Fe04 C99 139.9(4) . 3_566 ?
C95 Fe04 C99 40.1(4) 3_566 3_566 ?
C96 Fe04 C99 112.4(4) . 3_566 ?
C96 Fe04 C99 67.6(4) 3_566 3_566 ?
C97 Fe04 C99 113.3(4) . 3_566 ?
C97 Fe04 C99 66.7(4) 3_566 3_566 ?
C95 Fe04 C99 40.1(4) . . ?
C95 Fe04 C99 139.9(4) 3_566 . ?
C96 Fe04 C99 67.6(4) . . ?
C96 Fe04 C99 112.4(4) 3_566 . ?
C97 Fe04 C99 66.7(4) . . ?
C97 Fe04 C99 113.3(4) 3_566 . ?
C99 Fe04 C99 180.0 3_566 . ?
C95 Fe04 C98 66.7(4) . . ?
C95 Fe04 C98 113.3(4) 3_566 . ?
C96 Fe04 C98 67.0(4) . . ?
C96 Fe04 C98 113.0(4) 3_566 . ?
C97 Fe04 C98 39.5(4) . . ?
C97 Fe04 C98 140.5(4) 3_566 . ?
C99 Fe04 C98 140.5(4) 3_566 . ?
C99 Fe04 C98 39.5(4) . . ?
C95 Fe04 C98 113.3(4) . 3_566 ?
C95 Fe04 C98 66.7(4) 3_566 3_566 ?
C96 Fe04 C98 113.0(4) . 3_566 ?
C96 Fe04 C98 67.0(4) 3_566 3_566 ?
C97 Fe04 C98 140.5(4) . 3_566 ?
C97 Fe04 C98 39.5(4) 3_566 3_566 ?
C99 Fe04 C98 39.5(4) 3_566 3_566 ?
C99 Fe04 C98 140.5(4) . 3_566 ?
C98 Fe04 C98 180.0 . 3_566 ?
C87 Fe05 C87 180.0 3_666 . ?
C87 Fe05 C88 138.7(4) 3_666 . ?
C87 Fe05 C88 41.3(4) . . ?
C87 Fe05 C88 41.3(4) 3_666 3_666 ?
C87 Fe05 C88 138.7(4) . 3_666 ?
C88 Fe05 C88 180.0 . 3_666 ?
C87 Fe05 C86 140.4(4) 3_666 . ?
C87 Fe05 C86 39.6(4) . . ?
C88 Fe05 C86 67.9(4) . . ?
C88 Fe05 C86 112.1(4) 3_666 . ?
C87 Fe05 C86 39.6(4) 3_666 3_666 ?
C87 Fe05 C86 140.4(4) . 3_666 ?
C88 Fe05 C86 112.1(4) . 3_666 ?
C88 Fe05 C86 67.9(4) 3_666 3_666 ?
C86 Fe05 C86 180.0(5) . 3_666 ?
C87 Fe05 C85 112.9(4) 3_666 . ?
C87 Fe05 C85 67.1(4) . . ?
C88 Fe05 C85 67.9(4) . . ?
C88 Fe05 C85 112.1(4) 3_666 . ?
C86 Fe05 C85 39.6(4) . . ?
C86 Fe05 C85 140.4(4) 3_666 . ?
C87 Fe05 C85 67.1(4) 3_666 3_666 ?
C87 Fe05 C85 112.9(4) . 3_666 ?
C88 Fe05 C85 112.1(4) . 3_666 ?
C88 Fe05 C85 67.9(4) 3_666 3_666 ?
C86 Fe05 C85 140.4(4) . 3_666 ?
C86 Fe05 C85 39.6(4) 3_666 3_666 ?
C85 Fe05 C85 180.0 . 3_666 ?
C87 Fe05 C89 112.5(4) 3_666 . ?
C87 Fe05 C89 67.5(4) . . ?
C88 Fe05 C89 39.9(4) . . ?
C88 Fe05 C89 140.1(4) 3_666 . ?
C86 Fe05 C89 67.1(4) . . ?
C86 Fe05 C89 112.9(4) 3_666 . ?
C85 Fe05 C89 40.5(4) . . ?
C85 Fe05 C89 139.5(4) 3_666 . ?
C87 Fe05 C89 67.5(4) 3_666 3_666 ?
C87 Fe05 C89 112.5(4) . 3_666 ?
C88 Fe05 C89 140.1(4) . 3_666 ?
C88 Fe05 C89 39.9(4) 3_666 3_666 ?
C86 Fe05 C89 112.9(4) . 3_666 ?
C86 Fe05 C89 67.1(4) 3_666 3_666 ?
C85 Fe05 C89 139.5(4) . 3_666 ?
C85 Fe05 C89 40.5(4) 3_666 3_666 ?
C89 Fe05 C89 180.0 . 3_666 ?
N2 P2 C43 108.8(4) . . ?
N2 P2 C71 108.4(3) . . ?
C43 P2 C71 111.6(4) . . ?
N2 P2 C57 109.0(4) . . ?
C43 P2 C57 109.8(3) . . ?
C71 P2 C57 109.1(4) . . ?
N1 P1 C1 106.7(4) . . ?
N1 P1 C29 110.3(3) . . ?
C1 P1 C29 110.1(4) . . ?
N1 P1 C15 108.8(4) . . ?
C1 P1 C15 109.2(4) . . ?
C29 P1 C15 111.5(4) . . ?
O7 Si2 C108 107.9(7) . . ?
O7 Si2 C109 111.1(9) . . ?
C108 Si2 C109 110.2(8) . . ?
O7 Si2 C110 109.9(11) . . ?
C108 Si2 C110 113.7(11) . . ?
C109 Si2 C110 104.0(13) . . ?
O7 Si1 C107 110.7(9) . . ?
O7 Si1 C105 108.7(8) . . ?
C107 Si1 C105 112.2(11) . . ?
O7 Si1 C106 108.5(9) . . ?
C107 Si1 C106 106.8(10) . . ?
C105 Si1 C106 110.0(11) . . ?
C2 O1 Ni1 130.3(5) . . ?
C30 O3 Ni3 127.9(5) . . ?
C44 O4 Ni1 130.1(5) . . ?
C72 O5 Ni2 129.7(5) . . ?
C58 O6 Ni3 130.6(5) . . ?
C16 O2 Ni2 129.7(5) . . ?
P2 N2 Ni1 127.8(4) . . ?
P2 N2 Ni2 126.2(4) . . ?
Ni1 N2 Ni2 91.3(3) . . ?
P2 N2 Ni3 125.1(4) . . ?
Ni1 N2 Ni3 83.6(3) . . ?
Ni2 N2 Ni3 90.1(3) . . ?
O8 Si4 C115 109.1(13) . . ?
O8 Si4 C114 107.4(13) . . ?
C115 Si4 C114 108.9(19) . . ?
O8 Si4 C116 111.3(9) . . ?
C115 Si4 C116 112.1(12) . . ?
C114 Si4 C116 107.9(14) . . ?
P1 N1 Ni1 126.9(4) . . ?
P1 N1 Ni2 126.6(4) . . ?
Ni1 N1 Ni2 91.4(3) . . ?
P1 N1 Ni3 125.6(4) . . ?
Ni1 N1 Ni3 83.3(3) . . ?
Ni2 N1 Ni3 90.1(3) . . ?
C44 C43 C48 121.5(7) . . ?
C44 C43 P2 122.9(6) . . ?
C48 C43 P2 115.4(6) . . ?
C45 C46 C47 124.6(7) . . ?
C45 C46 H46 117.7 . . ?
C47 C46 H46 117.7 . . ?
C46 C45 C44 118.9(7) . . ?
C46 C45 C49 119.9(7) . . ?
C44 C45 C49 121.2(7) . . ?
O1 C2 C1 123.9(8) . . ?
O1 C2 C3 120.2(8) . . ?
C1 C2 C3 115.9(7) . . ?
O4 C44 C43 123.4(7) . . ?
O4 C44 C45 119.5(7) . . ?
C43 C44 C45 117.0(7) . . ?
C60 C59 C58 119.4(8) . . ?
C60 C59 C63 120.7(8) . . ?
C58 C59 C63 119.9(7) . . ?
O8 Si3 C111 112.1(16) . . ?
O8 Si3 C113 107.5(14) . . ?
C111 Si3 C113 101(3) . . ?
O8 Si3 C112 111.5(13) . . ?
C111 Si3 C112 115.1(19) . . ?
C113 Si3 C112 109.3(18) . . ?
C48 C47 C46 117.2(8) . . ?
C48 C47 C53 122.1(7) . . ?
C46 C47 C53 120.6(7) . . ?
C59 C60 C61 125.5(9) . . ?
C59 C60 H60 117.2 . . ?
C61 C60 H60 117.2 . . ?
O5 C72 C71 125.1(7) . . ?
O5 C72 C73 119.6(7) . . ?
C71 C72 C73 115.4(7) . . ?
C31 C32 C33 125.0(8) . . ?
C31 C32 H32 117.5 . . ?
C33 C32 H32 117.5 . . ?
C47 C48 C43 120.7(8) . . ?
C47 C48 H48 119.7 . . ?
C43 C48 H48 119.7 . . ?
C34 C29 C30 122.6(7) . . ?
C34 C29 P1 117.0(6) . . ?
C30 C29 P1 119.8(6) . . ?
O6 C58 C59 121.1(8) . . ?
O6 C58 C57 122.3(8) . . ?
C59 C58 C57 116.6(7) . . ?
C61 C62 C57 121.4(8) . . ?
C61 C62 H62 119.3 . . ?
C57 C62 H62 119.3 . . ?
C72 C71 C76 121.5(7) . . ?
C72 C71 P2 120.6(6) . . ?
C76 C71 P2 117.2(6) . . ?
O3 C30 C29 124.9(7) . . ?
O3 C30 C31 118.9(7) . . ?
C29 C30 C31 116.2(7) . . ?
C20 C15 C16 123.0(7) . . ?
C20 C15 P1 116.3(6) . . ?
C16 C15 P1 120.2(6) . . ?
C47 C53 C55 109.3(7) . . ?
C47 C53 C56 111.2(7) . . ?
C55 C53 C56 108.1(7) . . ?
C47 C53 C54 110.9(7) . . ?
C55 C53 C54 109.4(7) . . ?
C56 C53 C54 107.9(7) . . ?
C64 C63 C59 109.5(7) . . ?
C64 C63 C65 110.2(7) . . ?
C59 C63 C65 110.9(7) . . ?
C64 C63 C66 107.6(7) . . ?
C59 C63 C66 112.8(7) . . ?
C65 C63 C66 105.7(7) . . ?
C33 C34 C29 121.8(8) . . ?
C33 C34 H34 119.1 . . ?
C29 C34 H34 119.1 . . ?
C32 C31 C30 118.5(8) . . ?
C32 C31 C35 121.6(7) . . ?
C30 C31 C35 119.9(7) . . ?
C75 C76 C71 121.0(8) . . ?
C75 C76 H76 119.5 . . ?
C71 C76 H76 119.5 . . ?
C62 C57 C58 120.8(7) . . ?
C62 C57 P2 117.8(6) . . ?
C58 C57 P2 120.9(6) . . ?
C34 C33 C32 115.8(7) . . ?
C34 C33 C39 124.0(8) . . ?
C32 C33 C39 120.1(7) . . ?
C53 C54 H54A 109.5 . . ?
C53 C54 H54B 109.5 . . ?
H54A C54 H54B 109.5 . . ?
C53 C54 H54C 109.5 . . ?
H54A C54 H54C 109.5 . . ?
H54B C54 H54C 109.5 . . ?
C62 C61 C60 116.2(8) . . ?
C62 C61 C67 122.5(8) . . ?
C60 C61 C67 121.3(8) . . ?
C5 C6 C1 121.7(10) . . ?
C5 C6 H6 119.1 . . ?
C1 C6 H6 119.1 . . ?
C63 C64 H64A 109.5 . . ?
C63 C64 H64B 109.5 . . ?
H64A C64 H64B 109.5 . . ?
C63 C64 H64C 109.5 . . ?
H64A C64 H64C 109.5 . . ?
H64B C64 H64C 109.5 . . ?
C4 C3 C2 119.5(9) . . ?
C4 C3 C7 120.5(8) . . ?
C2 C3 C7 119.9(8) . . ?
C52 C49 C51 107.2(8) . . ?
C52 C49 C50 107.4(7) . . ?
C51 C49 C50 110.8(8) . . ?
C52 C49 C45 112.9(7) . . ?
C51 C49 C45 108.9(7) . . ?
C50 C49 C45 109.7(7) . . ?
C39 C42 H42A 109.5 . . ?
C39 C42 H42B 109.5 . . ?
H42A C42 H42B 109.5 . . ?
C39 C42 H42C 109.5 . . ?
H42A C42 H42C 109.5 . . ?
H42B C42 H42C 109.5 . . ?
C20 C19 C18 115.1(8) . . ?
C20 C19 C25 123.5(9) . . ?
C18 C19 C25 121.3(8) . . ?
O2 C16 C17 120.1(8) . . ?
O2 C16 C15 123.4(8) . . ?
C17 C16 C15 116.4(8) . . ?
C40 C39 C33 112.1(7) . . ?
C40 C39 C42 109.0(8) . . ?
C33 C39 C42 109.1(7) . . ?
C40 C39 C41 108.7(8) . . ?
C33 C39 C41 108.9(7) . . ?
C42 C39 C41 108.9(7) . . ?
C31 C35 C36 110.4(7) . . ?
C31 C35 C38 113.4(7) . . ?
C36 C35 C38 104.7(7) . . ?
C31 C35 C37 111.3(7) . . ?
C36 C35 C37 111.0(7) . . ?
C38 C35 C37 105.8(7) . . ?
C74 C75 C76 117.4(8) . . ?
C74 C75 C81 121.9(8) . . ?
C76 C75 C81 120.7(8) . . ?
C19 C20 C15 121.2(8) . . ?
C19 C20 H20 119.4 . . ?
C15 C20 H20 119.4 . . ?
C63 C65 H65A 109.5 . . ?
C63 C65 H65B 109.5 . . ?
H65A C65 H65B 109.5 . . ?
C63 C65 H65C 109.5 . . ?
H65A C65 H65C 109.5 . . ?
H65B C65 H65C 109.5 . . ?
C82B C81 C83B 115(3) . . ?
C84A C81 C83A 109.3(10) . . ?
C82B C81 C75 109(3) . . ?
C84A C81 C75 111.3(9) . . ?
C83B C81 C75 106.0(19) . . ?
C83A C81 C75 113.5(8) . . ?
C84A C81 C82A 107.9(10) . . ?
C83A C81 C82A 106.3(11) . . ?
C75 C81 C82A 108.3(8) . . ?
C82B C81 C84B 110(4) . . ?
C83B C81 C84B 107(3) . . ?
C75 C81 C84B 109(3) . . ?
C35 C37 H37A 109.5 . . ?
C35 C37 H37B 109.5 . . ?
H37A C37 H37B 109.5 . . ?
C35 C37 H37C 109.5 . . ?
H37A C37 H37C 109.5 . . ?
H37B C37 H37C 109.5 . . ?
C9 C7 C3 111.8(7) . . ?
C9 C7 C8 109.9(8) . . ?
C3 C7 C8 107.9(8) . . ?
C9 C7 C10 106.5(9) . . ?
C3 C7 C10 113.5(8) . . ?
C8 C7 C10 107.1(8) . . ?
C53 C55 H55A 109.5 . . ?
C53 C55 H55B 109.5 . . ?
H55A C55 H55B 109.5 . . ?
C53 C55 H55C 109.5 . . ?
H55A C55 H55C 109.5 . . ?
H55B C55 H55C 109.5 . . ?
C39 C40 H40A 109.5 . . ?
C39 C40 H40B 109.5 . . ?
H40A C40 H40B 109.5 . . ?
C39 C40 H40C 109.5 . . ?
H40A C40 H40C 109.5 . . ?
H40B C40 H40C 109.5 . . ?
C74 C73 C72 119.6(8) . . ?
C74 C73 C77 121.2(8) . . ?
C72 C73 C77 119.2(7) . . ?
C73 C74 C75 125.0(8) . . ?
C73 C74 H74 117.5 . . ?
C75 C74 H74 117.5 . . ?
C35 C36 H36A 109.5 . . ?
C35 C36 H36B 109.5 . . ?
H36A C36 H36B 109.5 . . ?
C35 C36 H36C 109.5 . . ?
H36A C36 H36C 109.5 . . ?
H36B C36 H36C 109.5 . . ?
C19 C25 C27 109.3(9) . . ?
C19 C25 C26 109.9(10) . . ?
C27 C25 C26 110.1(9) . . ?
C19 C25 C28 112.1(8) . . ?
C27 C25 C28 107.9(11) . . ?
C26 C25 C28 107.5(10) . . ?
C53 C56 H56A 109.5 . . ?
C53 C56 H56B 109.5 . . ?
H56A C56 H56B 109.5 . . ?
C53 C56 H56C 109.5 . . ?
H56A C56 H56C 109.5 . . ?
H56B C56 H56C 109.5 . . ?
C97 C98 C99 108.0(9) . . ?
C97 C98 C103 125.9(11) . . ?
C99 C98 C103 126.1(11) . . ?
C97 C98 Fe04 69.4(5) . . ?
C99 C98 Fe04 69.5(5) . . ?
C103 C98 Fe04 127.2(7) . . ?
C39 C41 H41A 109.5 . . ?
C39 C41 H41B 109.5 . . ?
H41A C41 H41B 109.5 . . ?
C39 C41 H41C 109.5 . . ?
H41A C41 H41C 109.5 . . ?
H41B C41 H41C 109.5 . . ?
C3 C4 C5 125.6(10) . . ?
C3 C4 H4 117.2 . . ?
C5 C4 H4 117.2 . . ?
C49 C52 H52A 109.5 . . ?
C49 C52 H52B 109.5 . . ?
H52A C52 H52B 109.5 . . ?
C49 C52 H52C 109.5 . . ?
H52A C52 H52C 109.5 . . ?
H52B C52 H52C 109.5 . . ?
C80 C77 C78 108.4(9) . . ?
C80 C77 C79 106.8(8) . . ?
C78 C77 C79 111.6(8) . . ?
C80 C77 C73 111.6(7) . . ?
C78 C77 C73 109.0(8) . . ?
C79 C77 C73 109.5(8) . . ?
C96 C95 C99 109.9(9) . . ?
C96 C95 C100 124.4(10) . . ?
C99 C95 C100 125.5(10) . . ?
C96 C95 Fe04 71.5(5) . . ?
C99 C95 Fe04 72.3(5) . . ?
C100 C95 Fe04 126.2(7) . . ?
C7 C9 H9A 109.5 . . ?
C7 C9 H9B 109.5 . . ?
H9A C9 H9B 109.5 . . ?
C7 C9 H9C 109.5 . . ?
H9A C9 H9C 109.5 . . ?
H9B C9 H9C 109.5 . . ?
C49 C50 H50A 109.5 . . ?
C49 C50 H50B 109.5 . . ?
H50A C50 H50B 109.5 . . ?
C49 C50 H50C 109.5 . . ?
H50A C50 H50C 109.5 . . ?
H50B C50 H50C 109.5 . . ?
C63 C66 H66A 109.5 . . ?
C63 C66 H66B 109.5 . . ?
H66A C66 H66B 109.5 . . ?
C63 C66 H66C 109.5 . . ?
H66A C66 H66C 109.5 . . ?
H66B C66 H66C 109.5 . . ?
C98 C97 C96 108.8(9) . . ?
C98 C97 C102 125.2(10) . . ?
C96 C97 C102 125.9(11) . . ?
C98 C97 Fe04 71.1(6) . . ?
C96 C97 Fe04 69.4(6) . . ?
C102 C97 Fe04 128.6(7) . . ?
C35 C38 H38A 109.5 . . ?
C35 C38 H38B 109.5 . . ?
H38A C38 H38B 109.5 . . ?
C35 C38 H38C 109.5 . . ?
H38A C38 H38C 109.5 . . ?
H38B C38 H38C 109.5 . . ?
C25 C27 H27A 109.5 . . ?
C25 C27 H27B 109.5 . . ?
H27A C27 H27B 109.5 . . ?
C25 C27 H27C 109.5 . . ?
H27A C27 H27C 109.5 . . ?
H27B C27 H27C 109.5 . . ?
C70 C67 C61 113.1(8) . . ?
C70 C67 C69 107.4(9) . . ?
C61 C67 C69 109.7(8) . . ?
C70 C67 C68 107.5(9) . . ?
C61 C67 C68 108.7(8) . . ?
C69 C67 C68 110.4(9) . . ?
C18 C17 C16 117.5(9) . . ?
C18 C17 C21 121.8(8) . . ?
C16 C17 C21 120.7(8) . . ?
C86 C87 C88 108.5(9) . . ?
C86 C87 C92 128.5(10) . . ?
C88 C87 C92 123.0(9) . . ?
C86 C87 Fe05 71.0(6) . . ?
C88 C87 Fe05 70.0(6) . . ?
C92 C87 Fe05 127.4(7) . . ?
C95 C99 C98 106.8(10) . . ?
C95 C99 C104 128.4(10) . . ?
C98 C99 C104 124.7(10) . . ?
C95 C99 Fe04 67.6(5) . . ?
C98 C99 Fe04 71.0(6) . . ?
C104 C99 Fe04 126.4(7) . . ?
C88 C89 C85 108.2(9) . . ?
C88 C89 C94 126.6(10) . . ?
C85 C89 C94 125.1(10) . . ?
C88 C89 Fe05 69.4(6) . . ?
C85 C89 Fe05 69.4(5) . . ?
C94 C89 Fe05 125.3(7) . . ?
C86 C85 C89 107.8(9) . . ?
C86 C85 C90 126.6(10) . . ?
C89 C85 C90 125.4(10) . . ?
C86 C85 Fe05 70.0(5) . . ?
C89 C85 Fe05 70.1(5) . . ?
C90 C85 Fe05 128.7(8) . . ?
C17 C18 C19 125.9(8) . . ?
C17 C18 H18 117.1 . . ?
C19 C18 H18 117.1 . . ?
C95 C96 C97 106.5(10) . . ?
C95 C96 C101 130.1(11) . . ?
C97 C96 C101 123.4(11) . . ?
C95 C96 Fe04 68.3(5) . . ?
C97 C96 Fe04 70.7(6) . . ?
C101 C96 Fe04 125.7(7) . . ?
C87 C86 C85 108.9(10) . . ?
C87 C86 C91 126.0(11) . . ?
C85 C86 C91 125.0(10) . . ?
C87 C86 Fe05 69.5(6) . . ?
C85 C86 Fe05 70.3(6) . . ?
C91 C86 Fe05 128.7(8) . . ?
C7 C8 H8A 109.5 . . ?
C7 C8 H8B 109.5 . . ?
H8A C8 H8B 109.5 . . ?
C7 C8 H8C 109.5 . . ?
H8A C8 H8C 109.5 . . ?
H8B C8 H8C 109.5 . . ?
C67 C70 H70A 109.5 . . ?
C67 C70 H70B 109.5 . . ?
H70A C70 H70B 109.5 . . ?
C67 C70 H70C 109.5 . . ?
H70A C70 H70C 109.5 . . ?
H70B C70 H70C 109.5 . . ?
C25 C26 H26A 109.5 . . ?
C25 C26 H26B 109.5 . . ?
H26A C26 H26B 109.5 . . ?
C25 C26 H26C 109.5 . . ?
H26A C26 H26C 109.5 . . ?
H26B C26 H26C 109.5 . . ?
C77 C79 H79A 109.5 . . ?
C77 C79 H79B 109.5 . . ?
H79A C79 H79B 109.5 . . ?
C77 C79 H79C 109.5 . . ?
H79A C79 H79C 109.5 . . ?
H79B C79 H79C 109.5 . . ?
C67 C69 H69A 109.5 . . ?
C67 C69 H69B 109.5 . . ?
H69A C69 H69B 109.5 . . ?
C67 C69 H69C 109.5 . . ?
H69A C69 H69C 109.5 . . ?
H69B C69 H69C 109.5 . . ?
C49 C51 H51A 109.5 . . ?
C49 C51 H51B 109.5 . . ?
H51A C51 H51B 109.5 . . ?
C49 C51 H51C 109.5 . . ?
H51A C51 H51C 109.5 . . ?
H51B C51 H51C 109.5 . . ?
Si3 O8 Si4 143.7(9) . . ?
C89 C88 C87 106.5(10) . . ?
C89 C88 C93 126.5(10) . . ?
C87 C88 C93 126.7(9) . . ?
C89 C88 Fe05 70.7(6) . . ?
C87 C88 Fe05 68.8(6) . . ?
C93 C88 Fe05 129.4(8) . . ?
C99 C104 H10S 109.5 . . ?
C99 C104 H10T 109.5 . . ?
H10S C104 H10T 109.5 . . ?
C99 C104 H10U 109.5 . . ?
H10S C104 H10U 109.5 . . ?
H10T C104 H10U 109.5 . . ?
C89 C94 H94A 109.5 . . ?
C89 C94 H94B 109.5 . . ?
H94A C94 H94B 109.5 . . ?
C89 C94 H94C 109.5 . . ?
H94A C94 H94C 109.5 . . ?
H94B C94 H94C 109.5 . . ?
C6 C5 C4 116.1(10) . . ?
C6 C5 C11 120.9(11) . . ?
C4 C5 C11 122.9(10) . . ?
C87 C92 H92A 109.5 . . ?
C87 C92 H92B 109.5 . . ?
H92A C92 H92B 109.5 . . ?
C87 C92 H92C 109.5 . . ?
H92A C92 H92C 109.5 . . ?
H92B C92 H92C 109.5 . . ?
C7 C10 H10A 109.5 . . ?
C7 C10 H10B 109.5 . . ?
H10A C10 H10B 109.5 . . ?
C7 C10 H10C 109.5 . . ?
H10A C10 H10C 109.5 . . ?
H10B C10 H10C 109.5 . . ?
C25 C28 H28A 109.5 . . ?
C25 C28 H28B 109.5 . . ?
H28A C28 H28B 109.5 . . ?
C25 C28 H28C 109.5 . . ?
H28A C28 H28C 109.5 . . ?
H28B C28 H28C 109.5 . . ?
C77 C78 H78A 109.5 . . ?
C77 C78 H78B 109.5 . . ?
H78A C78 H78B 109.5 . . ?
C77 C78 H78C 109.5 . . ?
H78A C78 H78C 109.5 . . ?
H78B C78 H78C 109.5 . . ?
C95 C100 H10V 109.5 . . ?
C95 C100 H10W 109.5 . . ?
H10V C100 H10W 109.5 . . ?
C95 C100 H10X 109.5 . . ?
H10V C100 H10X 109.5 . . ?
H10W C100 H10X 109.5 . . ?
C86 C91 H91A 109.5 . . ?
C86 C91 H91B 109.5 . . ?
H91A C91 H91B 109.5 . . ?
C86 C91 H91C 109.5 . . ?
H91A C91 H91C 109.5 . . ?
H91B C91 H91C 109.5 . . ?
C88 C93 H93A 109.5 . . ?
C88 C93 H93B 109.5 . . ?
H93A C93 H93B 109.5 . . ?
C88 C93 H93C 109.5 . . ?
H93A C93 H93C 109.5 . . ?
H93B C93 H93C 109.5 . . ?
C67 C68 H68A 109.5 . . ?
C67 C68 H68B 109.5 . . ?
H68A C68 H68B 109.5 . . ?
C67 C68 H68C 109.5 . . ?
H68A C68 H68C 109.5 . . ?
H68B C68 H68C 109.5 . . ?
C22 C21 C23 112.4(10) . . ?
C22 C21 C17 108.1(10) . . ?
C23 C21 C17 110.7(10) . . ?
C22 C21 C24 108.5(12) . . ?
C23 C21 C24 106.0(11) . . ?
C17 C21 C24 111.2(9) . . ?
C98 C103 H10Y 109.5 . . ?
C98 C103 H 109.5 . . ?
H10Y C103 H 109.5 . . ?
C98 C103 HA 109.5 . . ?
H10Y C103 HA 109.5 . . ?
H C103 HA 109.5 . . ?
C21 C23 H23A 109.5 . . ?
C21 C23 H23B 109.5 . . ?
H23A C23 H23B 109.5 . . ?
C21 C23 H23C 109.5 . . ?
H23A C23 H23C 109.5 . . ?
H23B C23 H23C 109.5 . . ?
C77 C80 H80A 109.5 . . ?
C77 C80 H80B 109.5 . . ?
H80A C80 H80B 109.5 . . ?
C77 C80 H80C 109.5 . . ?
H80A C80 H80C 109.5 . . ?
H80B C80 H80C 109.5 . . ?
C11 C12 H12A 109.5 . . ?
C11 C12 H12B 109.5 . . ?
H12A C12 H12B 109.5 . . ?
C11 C12 H12C 109.5 . . ?
H12A C12 H12C 109.5 . . ?
H12B C12 H12C 109.5 . . ?
C85 C90 H90A 109.5 . . ?
C85 C90 H90B 109.5 . . ?
H90A C90 H90B 109.5 . . ?
C85 C90 H90C 109.5 . . ?
H90A C90 H90C 109.5 . . ?
H90B C90 H90C 109.5 . . ?
C14 C11 C12 108.3(15) . . ?
C14 C11 C13 110.5(13) . . ?
C12 C11 C13 110.3(12) . . ?
C14 C11 C5 113.8(10) . . ?
C12 C11 C5 106.9(11) . . ?
C13 C11 C5 107.0(13) . . ?
C97 C102 H10Z 109.5 . . ?
C97 C102 HB 109.5 . . ?
H10Z C102 HB 109.5 . . ?
C97 C102 HC 109.5 . . ?
H10Z C102 HC 109.5 . . ?
HB C102 HC 109.5 . . ?
C96 C101 H10 109.5 . . ?
C96 C101 HD 109.5 . . ?
H10 C101 HD 109.5 . . ?
C96 C101 HE 109.5 . . ?
H10 C101 HE 109.5 . . ?
HD C101 HE 109.5 . . ?
C21 C22 H22A 109.5 . . ?
C21 C22 H22B 109.5 . . ?
H22A C22 H22B 109.5 . . ?
C21 C22 H22C 109.5 . . ?
H22A C22 H22C 109.5 . . ?
H22B C22 H22C 109.5 . . ?
C11 C13 H13A 109.5 . . ?
C11 C13 H13B 109.5 . . ?
H13A C13 H13B 109.5 . . ?
C11 C13 H13C 109.5 . . ?
H13A C13 H13C 109.5 . . ?
H13B C13 H13C 109.5 . . ?
Si2 C108 H10D 109.5 . . ?
Si2 C108 H10E 109.5 . . ?
H10D C108 H10E 109.5 . . ?
Si2 C108 H10F 109.5 . . ?
H10D C108 H10F 109.5 . . ?
H10E C108 H10F 109.5 . . ?
C21 C24 H24A 109.5 . . ?
C21 C24 H24B 109.5 . . ?
H24A C24 H24B 109.5 . . ?
C21 C24 H24C 109.5 . . ?
H24A C24 H24C 109.5 . . ?
H24B C24 H24C 109.5 . . ?
Si2 C109 H10G 109.5 . . ?
Si2 C109 H10H 109.5 . . ?
H10G C109 H10H 109.5 . . ?
Si2 C109 H10I 109.5 . . ?
H10G C109 H10I 109.5 . . ?
H10H C109 H10I 109.5 . . ?
Si1 C107 H10J 109.5 . . ?
Si1 C107 H10K 109.5 . . ?
H10J C107 H10K 109.5 . . ?
Si1 C107 H10L 109.5 . . ?
H10J C107 H10L 109.5 . . ?
H10K C107 H10L 109.5 . . ?
Si4 C116 H11D 109.5 . . ?
Si4 C116 H11E 109.5 . . ?
H11D C116 H11E 109.5 . . ?
Si4 C116 H11F 109.5 . . ?
H11D C116 H11F 109.5 . . ?
H11E C116 H11F 109.5 . . ?
Si2 C110 H11A 109.5 . . ?
Si2 C110 H11B 109.5 . . ?
H11A C110 H11B 109.5 . . ?
Si2 C110 H11C 109.5 . . ?
H11A C110 H11C 109.5 . . ?
H11B C110 H11C 109.5 . . ?
Si1 C106 H10M 109.5 . . ?
Si1 C106 H10N 109.5 . . ?
H10M C106 H10N 109.5 . . ?
Si1 C106 H10O 109.5 . . ?
H10M C106 H10O 109.5 . . ?
H10N C106 H10O 109.5 . . ?
Si1 C105 H10P 109.5 . . ?
Si1 C105 H10Q 109.5 . . ?
H10P C105 H10Q 109.5 . . ?
Si1 C105 H10R 109.5 . . ?
H10P C105 H10R 109.5 . . ?
H10Q C105 H10R 109.5 . . ?
Si4 C115 H11G 109.5 . . ?
Si4 C115 H11H 109.5 . . ?
H11G C115 H11H 109.5 . . ?
Si4 C115 H11I 109.5 . . ?
H11G C115 H11I 109.5 . . ?
H11H C115 H11I 109.5 . . ?
Si3 C112 H11J 109.5 . . ?
Si3 C112 H11K 109.5 . . ?
H11J C112 H11K 109.5 . . ?
Si3 C112 H11L 109.5 . . ?
H11J C112 H11L 109.5 . . ?
H11K C112 H11L 109.5 . . ?
Si3 C113 H11M 109.5 . . ?
Si3 C113 H11N 109.5 . . ?
H11M C113 H11N 109.5 . . ?
Si3 C113 H11O 109.5 . . ?
H11M C113 H11O 109.5 . . ?
H11N C113 H11O 109.5 . . ?
Si4 C114 H11P 109.5 . . ?
Si4 C114 H11Q 109.5 . . ?
H11P C114 H11Q 109.5 . . ?
Si4 C114 H11R 109.5 . . ?
H11P C114 H11R 109.5 . . ?
H11Q C114 H11R 109.5 . . ?
Si3 C111 H11S 109.5 . . ?
Si3 C111 H11T 109.5 . . ?
H11S C111 H11T 109.5 . . ?
Si3 C111 H11U 109.5 . . ?
H11S C111 H11U 109.5 . . ?
H11T C111 H11U 109.5 . . ?
Si1 O7 Si2 149.1(9) . . ?
C6 C1 C2 120.9(8) . . ?
C6 C1 P1 117.6(7) . . ?
C2 C1 P1 120.8(6) . . ?
C11 C14 H14A 109.5 . . ?
C11 C14 H14B 109.5 . . ?
H14A C14 H14B 109.5 . . ?
C11 C14 H14C 109.5 . . ?
H14A C14 H14C 109.5 . . ?
H14B C14 H14C 109.5 . . ?
C81 C84A H84A 109.5 . . ?
C81 C84A H84B 109.5 . . ?
H84A C84A H84B 109.5 . . ?
C81 C84A H84C 109.5 . . ?
H84A C84A H84C 109.5 . . ?
H84B C84A H84C 109.5 . . ?
C81 C82A H82A 109.5 . . ?
C81 C82A H82B 109.5 . . ?
H82A C82A H82B 109.5 . . ?
C81 C82A H82C 109.5 . . ?
H82A C82A H82C 109.5 . . ?
H82B C82A H82C 109.5 . . ?
C81 C83A H83A 109.5 . . ?
C81 C83A H83B 109.5 . . ?
H83A C83A H83B 109.5 . . ?
C81 C83A H83C 109.5 . . ?
H83A C83A H83C 109.5 . . ?
H83B C83A H83C 109.5 . . ?
C81 C83B H83D 109.5 . . ?
C81 C83B H83E 109.5 . . ?
H83D C83B H83E 109.5 . . ?
C81 C83B H83F 109.5 . . ?
H83D C83B H83F 109.5 . . ?
H83E C83B H83F 109.5 . . ?
C81 C82B H82D 109.5 . . ?
C81 C82B H82E 109.5 . . ?
H82D C82B H82E 109.5 . . ?
C81 C82B H82F 109.5 . . ?
H82D C82B H82F 109.5 . . ?
H82E C82B H82F 109.5 . . ?
C81 C84B H84D 109.5 . . ?
C81 C84B H84E 109.5 . . ?
H84D C84B H84E 109.5 . . ?
C81 C84B H84F 109.5 . . ?
H84D C84B H84F 109.5 . . ?
H84E C84B H84F 109.5 . . ?

loop_
_geom_bond_atom_site_label_1
_geom_bond_atom_site_label_2
_geom_bond_distance
_geom_bond_site_symmetry_2
_geom_bond_publ_flag
Ni3 O6 1.859(6) . ?
Ni3 N2 1.864(6) . ?
Ni3 N1 1.869(7) . ?
Ni3 O3 1.878(5) . ?
Ni3 Ni1 2.4768(16) . ?
Ni3 Ni2 2.6363(17) . ?
Ni2 N1 1.857(7) . ?
Ni2 N2 1.862(6) . ?
Ni2 O2 1.888(6) . ?
Ni2 O5 1.890(6) . ?
Ni2 Ni1 2.6570(17) . ?
Ni1 N2 1.853(7) . ?
Ni1 N1 1.856(7) . ?
Ni1 O4 1.858(6) . ?
Ni1 O1 1.880(5) . ?
Fe04 C95 2.048(8) . ?
Fe04 C95 2.048(8) 3_566 ?
Fe04 C96 2.091(10) . ?
Fe04 C96 2.091(10) 3_566 ?
Fe04 C97 2.109(10) . ?
Fe04 C97 2.109(10) 3_566 ?
Fe04 C99 2.111(9) 3_566 ?
Fe04 C99 2.111(9) . ?
Fe04 C98 2.131(9) . ?
Fe04 C98 2.131(9) 3_566 ?
Fe05 C87 2.069(11) 3_666 ?
Fe05 C87 2.069(11) . ?
Fe05 C88 2.086(11) . ?
Fe05 C88 2.086(11) 3_666 ?
Fe05 C86 2.089(10) . ?
Fe05 C86 2.089(10) 3_666 ?
Fe05 C85 2.093(9) . ?
Fe05 C85 2.093(9) 3_666 ?
Fe05 C89 2.103(9) . ?
Fe05 C89 2.103(9) 3_666 ?
P2 N2 1.626(7) . ?
P2 C43 1.772(8) . ?
P2 C71 1.781(8) . ?
P2 C57 1.789(8) . ?
P1 N1 1.611(7) . ?
P1 C1 1.779(9) . ?
P1 C29 1.781(7) . ?
P1 C15 1.789(8) . ?
Si2 O7 1.628(11) . ?
Si2 C108 1.808(17) . ?
Si2 C109 1.832(18) . ?
Si2 C110 1.841(18) . ?
Si1 O7 1.582(12) . ?
Si1 C107 1.797(17) . ?
Si1 C105 1.87(2) . ?
Si1 C106 1.90(2) . ?
O1 C2 1.300(9) . ?
O3 C30 1.333(10) . ?
O4 C44 1.336(9) . ?
O5 C72 1.297(10) . ?
O6 C58 1.331(10) . ?
O2 C16 1.314(11) . ?
Si4 O8 1.620(13) . ?
Si4 C115 1.77(2) . ?
Si4 C114 1.86(3) . ?
Si4 C116 1.88(2) . ?
C43 C44 1.418(11) . ?
C43 C48 1.430(11) . ?
C46 C45 1.379(11) . ?
C46 C47 1.407(11) . ?
C46 H46 0.9500 . ?
C45 C44 1.435(11) . ?
C45 C49 1.545(11) . ?
C2 C1 1.433(12) . ?
C2 C3 1.441(12) . ?
C59 C60 1.366(12) . ?
C59 C58 1.406(12) . ?
C59 C63 1.531(11) . ?
Si3 O8 1.568(14) . ?
Si3 C111 1.61(3) . ?
Si3 C113 1.81(4) . ?
Si3 C112 1.82(2) . ?
C47 C48 1.370(11) . ?
C47 C53 1.522(11) . ?
C60 C61 1.394(13) . ?
C60 H60 0.9500 . ?
C72 C71 1.421(11) . ?
C72 C73 1.451(11) . ?
C32 C31 1.364(12) . ?
C32 C33 1.417(11) . ?
C32 H32 0.9500 . ?
C48 H48 0.9500 . ?
C29 C34 1.392(11) . ?
C29 C30 1.408(11) . ?
C58 C57 1.437(11) . ?
C62 C61 1.367(12) . ?
C62 C57 1.419(11) . ?
C62 H62 0.9500 . ?
C71 C76 1.426(11) . ?
C30 C31 1.441(11) . ?
C15 C20 1.402(12) . ?
C15 C16 1.419(12) . ?
C53 C55 1.531(12) . ?
C53 C56 1.541(12) . ?
C53 C54 1.542(11) . ?
C63 C64 1.529(11) . ?
C63 C65 1.546(12) . ?
C63 C66 1.547(12) . ?
C34 C33 1.363(11) . ?
C34 H34 0.9500 . ?
C31 C35 1.525(11) . ?
C76 C75 1.374(12) . ?
C76 H76 0.9500 . ?
C33 C39 1.537(11) . ?
C54 H54A 0.9800 . ?
C54 H54B 0.9800 . ?
C54 H54C 0.9800 . ?
C61 C67 1.524(12) . ?
C6 C5 1.384(15) . ?
C6 C1 1.410(12) . ?
C6 H6 0.9500 . ?
C64 H64A 0.9800 . ?
C64 H64B 0.9800 . ?
C64 H64C 0.9800 . ?
C3 C4 1.358(13) . ?
C3 C7 1.523(14) . ?
C49 C52 1.526(13) . ?
C49 C51 1.542(12) . ?
C49 C50 1.547(13) . ?
C42 C39 1.549(12) . ?
C42 H42A 0.9800 . ?
C42 H42B 0.9800 . ?
C42 H42C 0.9800 . ?
C19 C20 1.378(12) . ?
C19 C18 1.411(14) . ?
C19 C25 1.509(13) . ?
C16 C17 1.416(13) . ?
C39 C40 1.500(13) . ?
C39 C41 1.552(12) . ?
C35 C36 1.528(11) . ?
C35 C38 1.533(12) . ?
C35 C37 1.535(12) . ?
C75 C74 1.373(12) . ?
C75 C81 1.554(12) . ?
C20 H20 0.9500 . ?
C65 H65A 0.9800 . ?
C65 H65B 0.9800 . ?
C65 H65C 0.9800 . ?
C81 C82B 1.40(7) . ?
C81 C84A 1.504(16) . ?
C81 C83B 1.52(5) . ?
C81 C83A 1.528(16) . ?
C81 C82A 1.582(16) . ?
C81 C84B 1.62(6) . ?
C37 H37A 0.9800 . ?
C37 H37B 0.9800 . ?
C37 H37C 0.9800 . ?
C7 C9 1.517(14) . ?
C7 C8 1.535(12) . ?
C7 C10 1.539(12) . ?
C55 H55A 0.9800 . ?
C55 H55B 0.9800 . ?
C55 H55C 0.9800 . ?
C40 H40A 0.9800 . ?
C40 H40B 0.9800 . ?
C40 H40C 0.9800 . ?
C73 C74 1.369(12) . ?
C73 C77 1.555(12) . ?
C74 H74 0.9500 . ?
C36 H36A 0.9800 . ?
C36 H36B 0.9800 . ?
C36 H36C 0.9800 . ?
C25 C27 1.520(17) . ?
C25 C26 1.531(17) . ?
C25 C28 1.530(16) . ?
C56 H56A 0.9800 . ?
C56 H56B 0.9800 . ?
C56 H56C 0.9800 . ?
C98 C97 1.433(16) . ?
C98 C99 1.435(15) . ?
C98 C103 1.471(15) . ?
C41 H41A 0.9800 . ?
C41 H41B 0.9800 . ?
C41 H41C 0.9800 . ?
C4 C5 1.386(16) . ?
C4 H4 0.9500 . ?
C52 H52A 0.9800 . ?
C52 H52B 0.9800 . ?
C52 H52C 0.9800 . ?
C77 C80 1.531(13) . ?
C77 C78 1.539(14) . ?
C77 C79 1.549(14) . ?
C95 C96 1.425(15) . ?
C95 C99 1.428(14) . ?
C95 C100 1.536(14) . ?
C9 H9A 0.9800 . ?
C9 H9B 0.9800 . ?
C9 H9C 0.9800 . ?
C50 H50A 0.9800 . ?
C50 H50B 0.9800 . ?
C50 H50C 0.9800 . ?
C66 H66A 0.9800 . ?
C66 H66B 0.9800 . ?
C66 H66C 0.9800 . ?
C97 C96 1.433(15) . ?
C97 C102 1.496(15) . ?
C38 H38A 0.9800 . ?
C38 H38B 0.9800 . ?
C38 H38C 0.9800 . ?
C27 H27A 0.9800 . ?
C27 H27B 0.9800 . ?
C27 H27C 0.9800 . ?
C67 C70 1.514(14) . ?
C67 C69 1.543(15) . ?
C67 C68 1.544(14) . ?
C17 C18 1.407(14) . ?
C17 C21 1.534(14) . ?
C87 C86 1.408(15) . ?
C87 C88 1.464(15) . ?
C87 C92 1.517(15) . ?
C99 C104 1.475(15) . ?
C89 C88 1.428(14) . ?
C89 C85 1.451(15) . ?
C89 C94 1.526(14) . ?
C85 C86 1.417(15) . ?
C85 C90 1.513(15) . ?
C18 H18 0.9500 . ?
C96 C101 1.453(16) . ?
C86 C91 1.522(16) . ?
C8 H8A 0.9800 . ?
C8 H8B 0.9800 . ?
C8 H8C 0.9800 . ?
C70 H70A 0.9800 . ?
C70 H70B 0.9800 . ?
C70 H70C 0.9800 . ?
C26 H26A 0.9800 . ?
C26 H26B 0.9800 . ?
C26 H26C 0.9800 . ?
C79 H79A 0.9800 . ?
C79 H79B 0.9800 . ?
C79 H79C 0.9800 . ?
C69 H69A 0.9800 . ?
C69 H69B 0.9800 . ?
C69 H69C 0.9800 . ?
C51 H51A 0.9800 . ?
C51 H51B 0.9800 . ?
C51 H51C 0.9800 . ?
C88 C93 1.492(16) . ?
C104 H10S 0.9800 . ?
C104 H10T 0.9800 . ?
C104 H10U 0.9800 . ?
C94 H94A 0.9800 . ?
C94 H94B 0.9800 . ?
C94 H94C 0.9800 . ?
C5 C11 1.555(15) . ?
C92 H92A 0.9800 . ?
C92 H92B 0.9800 . ?
C92 H92C 0.9800 . ?
C10 H10A 0.9800 . ?
C10 H10B 0.9800 . ?
C10 H10C 0.9800 . ?
C28 H28A 0.9800 . ?
C28 H28B 0.9800 . ?
C28 H28C 0.9800 . ?
C78 H78A 0.9800 . ?
C78 H78B 0.9800 . ?
C78 H78C 0.9800 . ?
C100 H10V 0.9800 . ?
C100 H10W 0.9800 . ?
C100 H10X 0.9800 . ?
C91 H91A 0.9800 . ?
C91 H91B 0.9800 . ?
C91 H91C 0.9800 . ?
C93 H93A 0.9800 . ?
C93 H93B 0.9800 . ?
C93 H93C 0.9800 . ?
C68 H68A 0.9800 . ?
C68 H68B 0.9800 . ?
C68 H68C 0.9800 . ?
C21 C22 1.518(18) . ?
C21 C23 1.528(17) . ?
C21 C24 1.537(14) . ?
C103 H10Y 0.9800 . ?
C103 H 0.9800 . ?
C103 HA 0.9800 . ?
C23 H23A 0.9800 . ?
C23 H23B 0.9800 . ?
C23 H23C 0.9800 . ?
C80 H80A 0.9800 . ?
C80 H80B 0.9800 . ?
C80 H80C 0.9800 . ?
C12 C11 1.531(19) . ?
C12 H12A 0.9800 . ?
C12 H12B 0.9800 . ?
C12 H12C 0.9800 . ?
C90 H90A 0.9800 . ?
C90 H90B 0.9800 . ?
C90 H90C 0.9800 . ?
C11 C14 1.51(2) . ?
C11 C13 1.55(2) . ?
C102 H10Z 0.9800 . ?
C102 HB 0.9800 . ?
C102 HC 0.9800 . ?
C101 H10 0.9800 . ?
C101 HD 0.9800 . ?
C101 HE 0.9800 . ?
C22 H22A 0.9800 . ?
C22 H22B 0.9800 . ?
C22 H22C 0.9800 . ?
C13 H13A 0.9800 . ?
C13 H13B 0.9800 . ?
C13 H13C 0.9800 . ?
C108 H10D 0.9800 . ?
C108 H10E 0.9800 . ?
C108 H10F 0.9800 . ?
C24 H24A 0.9800 . ?
C24 H24B 0.9800 . ?
C24 H24C 0.9800 . ?
C109 H10G 0.9800 . ?
C109 H10H 0.9800 . ?
C109 H10I 0.9800 . ?
C107 H10J 0.9800 . ?
C107 H10K 0.9800 . ?
C107 H10L 0.9800 . ?
C116 H11D 0.9800 . ?
C116 H11E 0.9800 . ?
C116 H11F 0.9800 . ?
C110 H11A 0.9800 . ?
C110 H11B 0.9800 . ?
C110 H11C 0.9800 . ?
C106 H10M 0.9800 . ?
C106 H10N 0.9800 . ?
C106 H10O 0.9800 . ?
C105 H10P 0.9800 . ?
C105 H10Q 0.9800 . ?
C105 H10R 0.9800 . ?
C115 H11G 0.9800 . ?
C115 H11H 0.9800 . ?
C115 H11I 0.9800 . ?
C112 H11J 0.9800 . ?
C112 H11K 0.9800 . ?
C112 H11L 0.9800 . ?
C113 H11M 0.9800 . ?
C113 H11N 0.9800 . ?
C113 H11O 0.9800 . ?
C114 H11P 0.9800 . ?
C114 H11Q 0.9800 . ?
C114 H11R 0.9800 . ?
C111 H11S 0.9800 . ?
C111 H11T 0.9800 . ?
C111 H11U 0.9800 . ?
C14 H14A 0.9800 . ?
C14 H14B 0.9800 . ?
C14 H14C 0.9800 . ?
C84A H84A 0.9800 . ?
C84A H84B 0.9800 . ?
C84A H84C 0.9800 . ?
C82A H82A 0.9800 . ?
C82A H82B 0.9800 . ?
C82A H82C 0.9800 . ?
C83A H83A 0.9800 . ?
C83A H83B 0.9800 . ?
C83A H83C 0.9800 . ?
C83B H83D 0.9800 . ?
C83B H83E 0.9800 . ?
C83B H83F 0.9800 . ?
C82B H82D 0.9800 . ?
C82B H82E 0.9800 . ?
C82B H82F 0.9800 . ?
C84B H84D 0.9800 . ?
C84B H84E 0.9800 . ?
C84B H84F 0.9800 . ?

loop_
_geom_torsion_atom_site_label_1
_geom_torsion_atom_site_label_2
_geom_torsion_atom_site_label_3
_geom_torsion_atom_site_label_4
_geom_torsion
_geom_torsion_site_symmetry_1
_geom_torsion_site_symmetry_2
_geom_torsion_site_symmetry_3
_geom_torsion_site_symmetry_4
_geom_torsion_publ_flag
N2 Ni1 O1 C2 -6.3(17) . . . . ?
N1 Ni1 O1 C2 24.8(7) . . . . ?
O4 Ni1 O1 C2 -153.6(7) . . . . ?
Ni3 Ni1 O1 C2 65.6(7) . . . . ?
Ni2 Ni1 O1 C2 -13.4(7) . . . . ?
O6 Ni3 O3 C30 -149.6(6) . . . . ?
N2 Ni3 O3 C30 49.0(17) . . . . ?
N1 Ni3 O3 C30 33.7(6) . . . . ?
Ni1 Ni3 O3 C30 -8.2(7) . . . . ?
Ni2 Ni3 O3 C30 71.7(6) . . . . ?
N2 Ni1 O4 C44 28.3(7) . . . . ?
O1 Ni1 O4 C44 -158.0(6) . . . . ?
Ni3 Ni1 O4 C44 -15.0(7) . . . . ?
Ni2 Ni1 O4 C44 64.3(7) . . . . ?
N2 Ni2 O5 C72 26.0(8) . . . . ?
O2 Ni2 O5 C72 -151.6(7) . . . . ?
Ni3 Ni2 O5 C72 63.9(8) . . . . ?
Ni1 Ni2 O5 C72 -8.9(8) . . . . ?
N2 Ni3 O6 C58 30.4(7) . . . . ?
O3 Ni3 O6 C58 -146.2(7) . . . . ?
Ni1 Ni3 O6 C58 72.7(7) . . . . ?
Ni2 Ni3 O6 C58 -8.1(7) . . . . ?
N1 Ni2 O2 C16 32.5(8) . . . . ?
N2 Ni2 O2 C16 46.2(19) . . . . ?
O5 Ni2 O2 C16 -146.7(8) . . . . ?
Ni3 Ni2 O2 C16 -3.0(9) . . . . ?
Ni1 Ni2 O2 C16 68.9(8) . . . . ?
C43 P2 N2 Ni1 -18.9(6) . . . . ?
C71 P2 N2 Ni1 102.6(5) . . . . ?
C57 P2 N2 Ni1 -138.7(4) . . . . ?
C43 P2 N2 Ni2 -146.0(4) . . . . ?
C71 P2 N2 Ni2 -24.4(6) . . . . ?
C57 P2 N2 Ni2 94.3(5) . . . . ?
C43 P2 N2 Ni3 92.9(5) . . . . ?
C71 P2 N2 Ni3 -145.5(4) . . . . ?
C57 P2 N2 Ni3 -26.9(6) . . . . ?
N1 Ni1 N2 P2 179.3(5) . . . . ?
O4 Ni1 N2 P2 -1.3(5) . . . . ?
O1 Ni1 N2 P2 -148.3(11) . . . . ?
Ni3 Ni1 N2 P2 130.2(6) . . . . ?
Ni2 Ni1 N2 P2 -139.9(6) . . . . ?
N1 Ni1 N2 Ni2 -40.8(3) . . . . ?
O4 Ni1 N2 Ni2 138.5(2) . . . . ?
O1 Ni1 N2 Ni2 -8.4(14) . . . . ?
Ni3 Ni1 N2 Ni2 -89.9(3) . . . . ?
N1 Ni1 N2 Ni3 49.1(2) . . . . ?
O4 Ni1 N2 Ni3 -131.5(2) . . . . ?
O1 Ni1 N2 Ni3 81.5(13) . . . . ?
Ni2 Ni1 N2 Ni3 89.9(3) . . . . ?
N1 Ni2 N2 P2 -178.3(5) . . . . ?
O2 Ni2 N2 P2 167.5(12) . . . . ?
O5 Ni2 N2 P2 0.5(5) . . . . ?
Ni3 Ni2 N2 P2 -135.6(6) . . . . ?
Ni1 Ni2 N2 P2 140.9(6) . . . . ?
N1 Ni2 N2 Ni1 40.9(3) . . . . ?
O2 Ni2 N2 Ni1 26.6(16) . . . . ?
O5 Ni2 N2 Ni1 -140.4(3) . . . . ?
Ni3 Ni2 N2 Ni1 83.6(3) . . . . ?
N1 Ni2 N2 Ni3 -42.7(3) . . . . ?
O2 Ni2 N2 Ni3 -56.9(16) . . . . ?
O5 Ni2 N2 Ni3 136.1(3) . . . . ?
Ni1 Ni2 N2 Ni3 -83.6(3) . . . . ?
O6 Ni3 N2 P2 1.6(5) . . . . ?
N1 Ni3 N2 P2 178.7(5) . . . . ?
O3 Ni3 N2 P2 162.8(12) . . . . ?
Ni1 Ni3 N2 P2 -132.4(6) . . . . ?
Ni2 Ni3 N2 P2 136.3(6) . . . . ?
O6 Ni3 N2 Ni1 134.0(2) . . . . ?
N1 Ni3 N2 Ni1 -48.9(3) . . . . ?
O3 Ni3 N2 Ni1 -64.8(15) . . . . ?
Ni2 Ni3 N2 Ni1 -91.3(3) . . . . ?
O6 Ni3 N2 Ni2 -134.7(3) . . . . ?
N1 Ni3 N2 Ni2 42.5(3) . . . . ?
O3 Ni3 N2 Ni2 26.5(16) . . . . ?
Ni1 Ni3 N2 Ni2 91.3(3) . . . . ?
C1 P1 N1 Ni1 -31.6(6) . . . . ?
C29 P1 N1 Ni1 88.1(5) . . . . ?
C15 P1 N1 Ni1 -149.3(4) . . . . ?
C1 P1 N1 Ni2 95.1(5) . . . . ?
C29 P1 N1 Ni2 -145.3(5) . . . . ?
C15 P1 N1 Ni2 -22.7(6) . . . . ?
C1 P1 N1 Ni3 -142.6(5) . . . . ?
C29 P1 N1 Ni3 -23.0(6) . . . . ?
C15 P1 N1 Ni3 99.6(5) . . . . ?
N2 Ni1 N1 P1 -179.1(5) . . . . ?
O1 Ni1 N1 P1 7.1(5) . . . . ?
Ni3 Ni1 N1 P1 -130.2(5) . . . . ?
Ni2 Ni1 N1 P1 139.9(6) . . . . ?
N2 Ni1 N1 Ni2 41.0(3) . . . . ?
O1 Ni1 N1 Ni2 -132.8(3) . . . . ?
Ni3 Ni1 N1 Ni2 89.9(3) . . . . ?
N2 Ni1 N1 Ni3 -49.0(3) . . . . ?
O1 Ni1 N1 Ni3 137.3(2) . . . . ?
Ni2 Ni1 N1 Ni3 -89.9(3) . . . . ?
N2 Ni2 N1 P1 179.1(6) . . . . ?
O2 Ni2 N1 P1 -3.5(5) . . . . ?
Ni3 Ni2 N1 P1 136.6(6) . . . . ?
Ni1 Ni2 N1 P1 -140.1(6) . . . . ?
N2 Ni2 N1 Ni1 -40.8(3) . . . . ?
O2 Ni2 N1 Ni1 136.6(3) . . . . ?
Ni3 Ni2 N1 Ni1 -83.3(3) . . . . ?
N2 Ni2 N1 Ni3 42.6(3) . . . . ?
O2 Ni2 N1 Ni3 -140.1(3) . . . . ?
Ni1 Ni2 N1 Ni3 83.3(3) . . . . ?
N2 Ni3 N1 P1 -179.9(6) . . . . ?
O3 Ni3 N1 P1 -2.8(5) . . . . ?
Ni1 Ni3 N1 P1 131.3(6) . . . . ?
Ni2 Ni3 N1 P1 -137.3(6) . . . . ?
N2 Ni3 N1 Ni1 48.8(3) . . . . ?
O3 Ni3 N1 Ni1 -134.2(2) . . . . ?
Ni2 Ni3 N1 Ni1 91.4(3) . . . . ?
N2 Ni3 N1 Ni2 -42.6(3) . . . . ?
O3 Ni3 N1 Ni2 134.5(3) . . . . ?
Ni1 Ni3 N1 Ni2 -91.4(3) . . . . ?
N2 P2 C43 C44 25.0(7) . . . . ?
C71 P2 C43 C44 -94.7(7) . . . . ?
C57 P2 C43 C44 144.2(6) . . . . ?
N2 P2 C43 C48 -158.9(5) . . . . ?
C71 P2 C43 C48 81.4(6) . . . . ?
C57 P2 C43 C48 -39.7(7) . . . . ?
C47 C46 C45 C44 2.8(12) . . . . ?
C47 C46 C45 C49 -177.2(8) . . . . ?
Ni1 O1 C2 C1 -21.9(11) . . . . ?
Ni1 O1 C2 C3 156.9(6) . . . . ?
Ni1 O4 C44 C43 -27.5(10) . . . . ?
Ni1 O4 C44 C45 154.1(6) . . . . ?
C48 C43 C44 O4 179.9(7) . . . . ?
P2 C43 C44 O4 -4.2(10) . . . . ?
C48 C43 C44 C45 -1.6(10) . . . . ?
P2 C43 C44 C45 174.2(5) . . . . ?
C46 C45 C44 O4 176.6(7) . . . . ?
C49 C45 C44 O4 -3.4(11) . . . . ?
C46 C45 C44 C43 -2.0(10) . . . . ?
C49 C45 C44 C43 178.1(7) . . . . ?
C45 C46 C47 C48 0.1(12) . . . . ?
C45 C46 C47 C53 -179.9(7) . . . . ?
C58 C59 C60 C61 -0.3(13) . . . . ?
C63 C59 C60 C61 178.3(8) . . . . ?
Ni2 O5 C72 C71 -19.3(13) . . . . ?
Ni2 O5 C72 C73 160.5(6) . . . . ?
C46 C47 C48 C43 -3.8(11) . . . . ?
C53 C47 C48 C43 176.2(7) . . . . ?
C44 C43 C48 C47 4.7(11) . . . . ?
P2 C43 C48 C47 -171.5(6) . . . . ?
N1 P1 C29 C34 -155.8(6) . . . . ?
C1 P1 C29 C34 -38.2(7) . . . . ?
C15 P1 C29 C34 83.2(7) . . . . ?
N1 P1 C29 C30 32.5(7) . . . . ?
C1 P1 C29 C30 150.0(6) . . . . ?
C15 P1 C29 C30 -88.5(7) . . . . ?
Ni3 O6 C58 C59 155.2(6) . . . . ?
Ni3 O6 C58 C57 -26.8(11) . . . . ?
C60 C59 C58 O6 -178.9(7) . . . . ?
C63 C59 C58 O6 2.5(11) . . . . ?
C60 C59 C58 C57 3.0(11) . . . . ?
C63 C59 C58 C57 -175.6(7) . . . . ?
O5 C72 C71 C76 173.6(8) . . . . ?
C73 C72 C71 C76 -6.2(12) . . . . ?
O5 C72 C71 P2 -16.2(12) . . . . ?
C73 C72 C71 P2 163.9(6) . . . . ?
N2 P2 C71 C72 35.7(8) . . . . ?
C43 P2 C71 C72 155.5(7) . . . . ?
C57 P2 C71 C72 -82.9(7) . . . . ?
N2 P2 C71 C76 -153.8(6) . . . . ?
C43 P2 C71 C76 -33.9(8) . . . . ?
C57 P2 C71 C76 87.6(7) . . . . ?
Ni3 O3 C30 C29 -30.6(10) . . . . ?
Ni3 O3 C30 C31 149.1(6) . . . . ?
C34 C29 C30 O3 -179.0(7) . . . . ?
P1 C29 C30 O3 -7.7(11) . . . . ?
C34 C29 C30 C31 1.3(11) . . . . ?
P1 C29 C30 C31 172.6(6) . . . . ?
N1 P1 C15 C20 -151.4(7) . . . . ?
C1 P1 C15 C20 92.5(8) . . . . ?
C29 P1 C15 C20 -29.5(8) . . . . ?
N1 P1 C15 C16 36.2(8) . . . . ?
C1 P1 C15 C16 -80.0(8) . . . . ?
C29 P1 C15 C16 158.1(7) . . . . ?
C48 C47 C53 C55 -116.6(9) . . . . ?
C46 C47 C53 C55 63.4(10) . . . . ?
C48 C47 C53 C56 2.6(11) . . . . ?
C46 C47 C53 C56 -177.3(7) . . . . ?
C48 C47 C53 C54 122.7(8) . . . . ?
C46 C47 C53 C54 -57.3(10) . . . . ?
C60 C59 C63 C64 -117.9(8) . . . . ?
C58 C59 C63 C64 60.8(9) . . . . ?
C60 C59 C63 C65 120.3(8) . . . . ?
C58 C59 C63 C65 -61.1(9) . . . . ?
C60 C59 C63 C66 2.0(11) . . . . ?
C58 C59 C63 C66 -179.4(7) . . . . ?
C30 C29 C34 C33 -1.1(12) . . . . ?
P1 C29 C34 C33 -172.6(6) . . . . ?
C33 C32 C31 C30 3.9(13) . . . . ?
C33 C32 C31 C35 -178.2(8) . . . . ?
O3 C30 C31 C32 177.7(7) . . . . ?
C29 C30 C31 C32 -2.6(11) . . . . ?
O3 C30 C31 C35 -0.2(11) . . . . ?
C29 C30 C31 C35 179.5(7) . . . . ?
C72 C71 C76 C75 3.4(13) . . . . ?
P2 C71 C76 C75 -167.1(7) . . . . ?
C61 C62 C57 C58 2.8(12) . . . . ?
C61 C62 C57 P2 -168.6(6) . . . . ?
O6 C58 C57 C62 177.7(7) . . . . ?
C59 C58 C57 C62 -4.3(11) . . . . ?
O6 C58 C57 P2 -11.3(10) . . . . ?
C59 C58 C57 P2 166.8(6) . . . . ?
N2 P2 C57 C62 -153.2(6) . . . . ?
C43 P2 C57 C62 87.6(6) . . . . ?
C71 P2 C57 C62 -35.0(7) . . . . ?
N2 P2 C57 C58 35.5(7) . . . . ?
C43 P2 C57 C58 -83.7(7) . . . . ?
C71 P2 C57 C58 153.7(6) . . . . ?
C29 C34 C33 C32 2.1(11) . . . . ?
C29 C34 C33 C39 178.2(7) . . . . ?
C31 C32 C33 C34 -3.6(12) . . . . ?
C31 C32 C33 C39 -179.9(8) . . . . ?
C57 C62 C61 C60 0.0(12) . . . . ?
C57 C62 C61 C67 178.7(8) . . . . ?
C59 C60 C61 C62 -1.3(13) . . . . ?
C59 C60 C61 C67 180.0(8) . . . . ?
O1 C2 C3 C4 -177.7(9) . . . . ?
C1 C2 C3 C4 1.2(13) . . . . ?
O1 C2 C3 C7 7.1(12) . . . . ?
C1 C2 C3 C7 -174.1(8) . . . . ?
C46 C45 C49 C52 4.3(11) . . . . ?
C44 C45 C49 C52 -175.7(7) . . . . ?
C46 C45 C49 C51 123.2(8) . . . . ?
C44 C45 C49 C51 -56.9(10) . . . . ?
C46 C45 C49 C50 -115.4(8) . . . . ?
C44 C45 C49 C50 64.5(9) . . . . ?
Ni2 O2 C16 C17 158.8(8) . . . . ?
Ni2 O2 C16 C15 -24.8(14) . . . . ?
C20 C15 C16 O2 173.2(9) . . . . ?
P1 C15 C16 O2 -14.9(13) . . . . ?
C20 C15 C16 C17 -10.4(14) . . . . ?
P1 C15 C16 C17 161.6(8) . . . . ?
C34 C33 C39 C40 2.3(12) . . . . ?
C32 C33 C39 C40 178.4(8) . . . . ?
C34 C33 C39 C42 123.2(9) . . . . ?
C32 C33 C39 C42 -60.8(10) . . . . ?
C34 C33 C39 C41 -118.0(9) . . . . ?
C32 C33 C39 C41 58.0(10) . . . . ?
C32 C31 C35 C36 -112.5(9) . . . . ?
C30 C31 C35 C36 65.4(10) . . . . ?
C32 C31 C35 C38 4.7(12) . . . . ?
C30 C31 C35 C38 -177.5(8) . . . . ?
C32 C31 C35 C37 123.9(9) . . . . ?
C30 C31 C35 C37 -58.3(10) . . . . ?
C71 C76 C75 C74 0.6(14) . . . . ?
C71 C76 C75 C81 179.2(8) . . . . ?
C18 C19 C20 C15 3.5(15) . . . . ?
C25 C19 C20 C15 179.6(10) . . . . ?
C16 C15 C20 C19 3.7(15) . . . . ?
P1 C15 C20 C19 -168.6(8) . . . . ?
C74 C75 C81 C82B 110(3) . . . . ?
C76 C75 C81 C82B -68(3) . . . . ?
C74 C75 C81 C84A -62.0(13) . . . . ?
C76 C75 C81 C84A 119.5(11) . . . . ?
C74 C75 C81 C83B -125(2) . . . . ?
C76 C75 C81 C83B 57(2) . . . . ?
C74 C75 C81 C83A 174.3(11) . . . . ?
C76 C75 C81 C83A -4.2(15) . . . . ?
C74 C75 C81 C82A 56.5(13) . . . . ?
C76 C75 C81 C82A -122.0(11) . . . . ?
C74 C75 C81 C84B -10(3) . . . . ?
C76 C75 C81 C84B 171(3) . . . . ?
C4 C3 C7 C9 -120.4(10) . . . . ?
C2 C3 C7 C9 54.8(11) . . . . ?
C4 C3 C7 C8 118.6(10) . . . . ?
C2 C3 C7 C8 -66.2(10) . . . . ?
C4 C3 C7 C10 0.1(13) . . . . ?
C2 C3 C7 C10 175.3(8) . . . . ?
O5 C72 C73 C74 -174.6(8) . . . . ?
C71 C72 C73 C74 5.3(13) . . . . ?
O5 C72 C73 C77 7.0(13) . . . . ?
C71 C72 C73 C77 -173.2(8) . . . . ?
C72 C73 C74 C75 -1.6(15) . . . . ?
C77 C73 C74 C75 176.9(10) . . . . ?
C76 C75 C74 C73 -1.5(15) . . . . ?
C81 C75 C74 C73 179.9(9) . . . . ?
C20 C19 C25 C27 120.9(11) . . . . ?
C18 C19 C25 C27 -63.3(14) . . . . ?
C20 C19 C25 C26 -118.1(11) . . . . ?
C18 C19 C25 C26 57.7(14) . . . . ?
C20 C19 C25 C28 1.4(17) . . . . ?
C18 C19 C25 C28 177.2(11) . . . . ?
C2 C3 C4 C5 3.6(17) . . . . ?
C7 C3 C4 C5 178.8(11) . . . . ?
C74 C73 C77 C80 -2.5(14) . . . . ?
C72 C73 C77 C80 176.0(9) . . . . ?
C74 C73 C77 C78 -122.1(10) . . . . ?
C72 C73 C77 C78 56.3(12) . . . . ?
C74 C73 C77 C79 115.6(10) . . . . ?
C72 C73 C77 C79 -66.0(11) . . . . ?
C99 C98 C97 C96 0.4(11) . . . . ?
C103 C98 C97 C96 -179.0(9) . . . . ?
Fe04 C98 C97 C96 59.4(7) . . . . ?
C99 C98 C97 C102 176.6(9) . . . . ?
C103 C98 C97 C102 -2.7(16) . . . . ?
Fe04 C98 C97 C102 -124.4(10) . . . . ?
C99 C98 C97 Fe04 -59.0(6) . . . . ?
C103 C98 C97 Fe04 121.7(10) . . . . ?
C62 C61 C67 C70 -3.0(13) . . . . ?
C60 C61 C67 C70 175.7(9) . . . . ?
C62 C61 C67 C69 -122.9(10) . . . . ?
C60 C61 C67 C69 55.8(12) . . . . ?
C62 C61 C67 C68 116.4(10) . . . . ?
C60 C61 C67 C68 -65.0(12) . . . . ?
O2 C16 C17 C18 -173.8(10) . . . . ?
C15 C16 C17 C18 9.6(15) . . . . ?
O2 C16 C17 C21 6.9(16) . . . . ?
C15 C16 C17 C21 -169.7(11) . . . . ?
C96 C95 C99 C98 -1.5(10) . . . . ?
C100 C95 C99 C98 -177.3(9) . . . . ?
Fe04 C95 C99 C98 60.4(6) . . . . ?
C96 C95 C99 C104 178.5(9) . . . . ?
C100 C95 C99 C104 2.8(15) . . . . ?
Fe04 C95 C99 C104 -119.5(10) . . . . ?
C96 C95 C99 Fe04 -61.9(6) . . . . ?
C100 C95 C99 Fe04 122.3(9) . . . . ?
C97 C98 C99 C95 0.7(10) . . . . ?
C103 C98 C99 C95 180.0(9) . . . . ?
Fe04 C98 C99 C95 -58.3(6) . . . . ?
C97 C98 C99 C104 -179.4(9) . . . . ?
C103 C98 C99 C104 0.0(15) . . . . ?
Fe04 C98 C99 C104 121.7(9) . . . . ?
C97 C98 C99 Fe04 58.9(6) . . . . ?
C103 C98 C99 Fe04 -121.7(10) . . . . ?
C88 C89 C85 C86 1.4(12) . . . . ?
C94 C89 C85 C86 179.6(9) . . . . ?
Fe05 C89 C85 C86 60.2(7) . . . . ?
C88 C89 C85 C90 177.3(10) . . . . ?
C94 C89 C85 C90 -4.5(17) . . . . ?
Fe05 C89 C85 C90 -123.9(11) . . . . ?
C88 C89 C85 Fe05 -58.7(7) . . . . ?
C94 C89 C85 Fe05 119.4(10) . . . . ?
C16 C17 C18 C19 -2.8(18) . . . . ?
C21 C17 C18 C19 176.4(12) . . . . ?
C20 C19 C18 C17 -3.9(17) . . . . ?
C25 C19 C18 C17 179.9(11) . . . . ?
C99 C95 C96 C97 1.7(10) . . . . ?
C100 C95 C96 C97 177.6(8) . . . . ?
Fe04 C95 C96 C97 -60.7(6) . . . . ?
C99 C95 C96 C101 -178.5(10) . . . . ?
C100 C95 C96 C101 -2.7(16) . . . . ?
Fe04 C95 C96 C101 119.0(11) . . . . ?
C99 C95 C96 Fe04 62.5(6) . . . . ?
C100 C95 C96 Fe04 -121.7(9) . . . . ?
C98 C97 C96 C95 -1.3(10) . . . . ?
C102 C97 C96 C95 -177.5(9) . . . . ?
Fe04 C97 C96 C95 59.2(6) . . . . ?
C98 C97 C96 C101 179.0(9) . . . . ?
C102 C97 C96 C101 2.8(16) . . . . ?
Fe04 C97 C96 C101 -120.6(10) . . . . ?
C98 C97 C96 Fe04 -60.4(7) . . . . ?
C102 C97 C96 Fe04 123.4(10) . . . . ?
C88 C87 C86 C85 0.7(12) . . . . ?
C92 C87 C86 C85 177.4(10) . . . . ?
Fe05 C87 C86 C85 -59.4(7) . . . . ?
C88 C87 C86 C91 -176.3(10) . . . . ?
C92 C87 C86 C91 0.4(17) . . . . ?
Fe05 C87 C86 C91 123.5(10) . . . . ?
C88 C87 C86 Fe05 60.2(7) . . . . ?
C92 C87 C86 Fe05 -123.2(11) . . . . ?
C89 C85 C86 C87 -1.3(12) . . . . ?
C90 C85 C86 C87 -177.2(10) . . . . ?
Fe05 C85 C86 C87 58.9(7) . . . . ?
C89 C85 C86 C91 175.7(10) . . . . ?
C90 C85 C86 C91 -0.1(18) . . . . ?
Fe05 C85 C86 C91 -124.0(11) . . . . ?
C89 C85 C86 Fe05 -60.2(7) . . . . ?
C90 C85 C86 Fe05 123.9(11) . . . . ?
C111 Si3 O8 Si4 57(3) . . . . ?
C113 Si3 O8 Si4 166(2) . . . . ?
C112 Si3 O8 Si4 -73.9(18) . . . . ?
C115 Si4 O8 Si3 49.8(19) . . . . ?
C114 Si4 O8 Si3 167.8(16) . . . . ?
C116 Si4 O8 Si3 -74.4(15) . . . . ?
C85 C89 C88 C87 -1.0(11) . . . . ?
C94 C89 C88 C87 -179.1(9) . . . . ?
Fe05 C89 C88 C87 -59.7(7) . . . . ?
C85 C89 C88 C93 -176.0(10) . . . . ?
C94 C89 C88 C93 5.9(17) . . . . ?
Fe05 C89 C88 C93 125.2(11) . . . . ?
C85 C89 C88 Fe05 58.7(7) . . . . ?
C94 C89 C88 Fe05 -119.4(10) . . . . ?
C86 C87 C88 C89 0.2(11) . . . . ?
C92 C87 C88 C89 -176.7(9) . . . . ?
Fe05 C87 C88 C89 61.0(7) . . . . ?
C86 C87 C88 C93 175.2(10) . . . . ?
C92 C87 C88 C93 -1.7(16) . . . . ?
Fe05 C87 C88 C93 -124.0(11) . . . . ?
C86 C87 C88 Fe05 -60.8(7) . . . . ?
C92 C87 C88 Fe05 122.3(10) . . . . ?
C1 C6 C5 C4 1.7(17) . . . . ?
C1 C6 C5 C11 -179.1(11) . . . . ?
C3 C4 C5 C6 -5.0(19) . . . . ?
C3 C4 C5 C11 175.8(12) . . . . ?
C18 C17 C21 C22 -122.4(12) . . . . ?
C16 C17 C21 C22 56.8(15) . . . . ?
C18 C17 C21 C23 114.1(12) . . . . ?
C16 C17 C21 C23 -66.7(14) . . . . ?
C18 C17 C21 C24 -3.5(18) . . . . ?
C16 C17 C21 C24 175.8(12) . . . . ?
C6 C5 C11 C14 0(2) . . . . ?
C4 C5 C11 C14 178.8(15) . . . . ?
C6 C5 C11 C12 119.2(14) . . . . ?
C4 C5 C11 C12 -61.7(19) . . . . ?
C6 C5 C11 C13 -122.7(13) . . . . ?
C4 C5 C11 C13 56.4(16) . . . . ?
C107 Si1 O7 Si2 131(3) . . . . ?
C105 Si1 O7 Si2 7(3) . . . . ?
C106 Si1 O7 Si2 -112(3) . . . . ?
C108 Si2 O7 Si1 -162(2) . . . . ?
C109 Si2 O7 Si1 -41(3) . . . . ?
C110 Si2 O7 Si1 73(3) . . . . ?
C5 C6 C1 C2 2.7(15) . . . . ?
C5 C6 C1 P1 -168.5(9) . . . . ?
O1 C2 C1 C6 174.7(8) . . . . ?
C3 C2 C1 C6 -4.1(12) . . . . ?
O1 C2 C1 P1 -14.4(12) . . . . ?
C3 C2 C1 P1 166.8(6) . . . . ?
N1 P1 C1 C6 -150.7(7) . . . . ?
C29 P1 C1 C6 89.5(8) . . . . ?
C15 P1 C1 C6 -33.2(9) . . . . ?
N1 P1 C1 C2 38.1(8) . . . . ?
C29 P1 C1 C2 -81.7(7) . . . . ?
C15 P1 C1 C2 155.6(7) . . . . ?
